data_4105503
loop_
_publ_author_name
'Guang-Gang Gao'
'Ping-Shing Cheng'
'Thomas C. W. Mak'

_publ_section_title
;
 Acid-Induced Surface Functionalization of Polyoxometalate by Enclosure in
 a Polyhedral Silver-Alkynyl Cage
;
_journal_name_full 'Journal of the American Chemical Society'
_journal_page_first 18257
_journal_page_last 18259
_journal_paper_doi 10.1021/ja907900b
_journal_volume 131
_journal_year 2009
_chemical_formula_sum 'C160 H214 Ag40 F36 O56 V10'
_chemical_formula_weight 8541.46
_chemical_name_systematic
;
 ?
;
_space_group_IT_number 14
_symmetry_cell_setting monoclinic
_symmetry_space_group_name_Hall '-P 2ybc'
_symmetry_space_group_name_H-M 'P 1 21/c 1'
_atom_sites_solution_hydrogens geom
_atom_sites_solution_primary direct
_atom_sites_solution_secondary difmap
_audit_creation_method SHELXL-97
_cell_angle_alpha 90.00
_cell_angle_beta 109.313(2)
_cell_angle_gamma 90.00
_cell_formula_units_Z 2
_cell_length_a 18.9665(6)
_cell_length_b 22.4906(8)
_cell_length_c 32.4187(10)
_cell_measurement_reflns_used 4355
_cell_measurement_temperature 290(2)
_cell_measurement_theta_max 27.50
_cell_measurement_theta_min 2.20
_cell_volume 13050.6(8)
_computing_cell_refinement SAINT(Bruker,2001)
_computing_data_collection APEX2(Bruker,2003)
_computing_data_reduction APEX2(Bruker,2003)
_computing_molecular_graphics DIAMOND
_computing_publication_material 'SHELXL-97 (Sheldrick, 1997)'
_computing_structure_refinement 'SHELXL-97 (Sheldrick, 1997)'
_computing_structure_solution 'SHELXS-97 (Sheldrick, 1997)'
_diffrn_ambient_temperature 290(2)
_diffrn_measured_fraction_theta_full 0.994
_diffrn_measured_fraction_theta_max 0.994
_diffrn_measurement_device_type 'SMART CCD APEX II'
_diffrn_measurement_method '\w and \f'
_diffrn_radiation_monochromator graphite
_diffrn_radiation_source 'fine-focus sealed tube'
_diffrn_radiation_type MoK\a
_diffrn_radiation_wavelength 0.71073
_diffrn_reflns_av_R_equivalents 0.0856
_diffrn_reflns_av_sigmaI/netI 0.0634
_diffrn_reflns_limit_h_max 23
_diffrn_reflns_limit_h_min -23
_diffrn_reflns_limit_k_max 27
_diffrn_reflns_limit_k_min -27
_diffrn_reflns_limit_l_max 39
_diffrn_reflns_limit_l_min -39
_diffrn_reflns_number 197033
_diffrn_reflns_theta_full 26.00
_diffrn_reflns_theta_max 26.00
_diffrn_reflns_theta_min 1.43
_exptl_absorpt_coefficient_mu 3.329
_exptl_absorpt_correction_T_max 0.825
_exptl_absorpt_correction_T_min 0.681
_exptl_absorpt_correction_type multi-scan
_exptl_absorpt_process_details SADABS
_exptl_crystal_colour brown
_exptl_crystal_density_diffrn 2.174
_exptl_crystal_description block
_exptl_crystal_F_000 7600.6
_exptl_crystal_size_max 0.12
_exptl_crystal_size_mid 0.10
_exptl_crystal_size_min 0.08
_refine_diff_density_max 1.318
_refine_diff_density_min -0.872
_refine_diff_density_rms 0.175
_refine_ls_extinction_method none
_refine_ls_goodness_of_fit_ref 0.997
_refine_ls_hydrogen_treatment constr
_refine_ls_matrix_type full
_refine_ls_number_parameters 1097
_refine_ls_number_reflns 25526
_refine_ls_number_restraints 1
_refine_ls_restrained_S_all 0.997
_refine_ls_R_factor_all 0.1321
_refine_ls_R_factor_gt 0.0579
_refine_ls_shift/su_max 0.001
_refine_ls_shift/su_mean 0.000
_refine_ls_structure_factor_coef Fsqd
_refine_ls_weighting_details 'calc w=1/[\s^2^(Fo^2^)+(0.1043P)^2^+38.6931P] where P=(Fo^2^+2Fc^2^)/3'
_refine_ls_weighting_scheme calc
_refine_ls_wR_factor_gt 0.1525
_refine_ls_wR_factor_ref 0.1998
_reflns_number_gt 13481
_reflns_number_total 25526
_reflns_threshold_expression >2sigma(I)
_cod_data_source_file ja907900b_si_002_1.cif
_cod_data_source_block 11
_cod_original_cell_volume 13050.6(7)
_cod_original_sg_symbol_H-M 'P 21/c'
_cod_database_code 4105503

loop_
_symmetry_equiv_pos_as_xyz
'x, y, z'
'-x, y+1/2, -z+1/2'
'-x, -y, -z'
'x, -y-1/2, z-1/2'

loop_
_atom_site_label
_atom_site_type_symbol
_atom_site_fract_x
_atom_site_fract_y
_atom_site_fract_z
_atom_site_U_iso_or_equiv
_atom_site_adp_type
_atom_site_occupancy
_atom_site_symmetry_multiplicity
_atom_site_calc_flag
_atom_site_refinement_flags
Ag1 Ag 0.89539(6) 0.61710(5) 0.66534(4) 0.0758(3) Uani 1 1 d .
Ag2 Ag 0.83912(6) 0.73715(5) 0.67565(4) 0.0691(3) Uani 1 1 d .
Ag3 Ag 0.74549(6) 0.68456(5) 0.72525(4) 0.0707(3) Uani 1 1 d .
Ag4 Ag 0.80875(7) 0.56459(5) 0.71406(4) 0.0751(3) Uani 1 1 d .
Ag5 Ag 0.76131(6) 0.65773(5) 0.59713(4) 0.0735(3) Uani 1 1 d .
Ag6 Ag 0.66819(5) 0.72003(5) 0.63666(3) 0.0639(3) Uani 1 1 d .
Ag7 Ag 0.62472(5) 0.58994(4) 0.68141(3) 0.0632(3) Uani 1 1 d .
Ag8 Ag 0.69202(5) 0.46064(5) 0.68812(3) 0.0701(3) Uani 1 1 d .
Ag9 Ag 0.77446(6) 0.39155(5) 0.63738(4) 0.0763(3) Uani 1 1 d .
Ag10 Ag 0.79866(5) 0.51790(4) 0.62732(3) 0.0587(2) Uani 1 1 d .
Ag11 Ag 0.72344(5) 0.58608(5) 0.51576(3) 0.0599(2) Uani 1 1 d .
Ag12 Ag 0.62708(6) 0.75486(5) 0.54035(4) 0.0746(3) Uani 1 1 d .
Ag13 Ag 0.50321(5) 0.70897(5) 0.61958(3) 0.0673(3) Uani 1 1 d .
Ag14 Ag 0.48828(5) 0.51417(5) 0.64547(4) 0.0700(3) Uani 1 1 d .
Ag15 Ag 0.69924(7) 0.27510(5) 0.58253(4) 0.0893(4) Uani 1 1 d .
Ag16 Ag 0.62739(6) 0.68667(5) 0.46538(4) 0.0728(3) Uani 1 1 d .
Ag17 Ag 0.46762(6) 0.76617(5) 0.47040(4) 0.0745(3) Uani 1 1 d .
Ag18 Ag 0.37696(6) 0.73966(5) 0.52447(3) 0.0709(3) Uani 1 1 d .
Ag19 Ag 0.39231(6) 0.61659(5) 0.59452(3) 0.0676(3) Uani 1 1 d .
Ag20 Ag 0.66851(5) 0.54693(4) 0.41377(3) 0.0611(3) Uani 1 1 d .
V1 V 0.61383(9) 0.52276(8) 0.57501(5) 0.0376(4) Uani 1 1 d .
V2 V 0.66376(9) 0.42087(8) 0.52470(6) 0.0432(4) Uani 1 1 d .
V3 V 0.56164(10) 0.39181(8) 0.57948(6) 0.0447(4) Uani 1 1 d .
V4 V 0.55253(8) 0.51461(7) 0.47111(5) 0.0350(4) Uani 1 1 d .
V5 V 0.50344(9) 0.61669(7) 0.52232(6) 0.0393(4) Uani 1 1 d .
O1 O 0.6564(4) 0.5734(3) 0.6099(2) 0.0460(17) Uani 1 1 d .
O2 O 0.6903(3) 0.4881(3) 0.5615(2) 0.0459(17) Uani 1 1 d .
O3 O 0.7406(4) 0.3984(4) 0.5210(3) 0.062(2) Uani 1 1 d .
O4 O 0.6503(4) 0.3768(3) 0.5694(2) 0.0482(17) Uani 1 1 d .
O5 O 0.5613(5) 0.3476(4) 0.6173(3) 0.063(2) Uani 1 1 d .
O6 O 0.4629(4) 0.4357(3) 0.5699(2) 0.0438(16) Uani 1 1 d .
O7 O 0.5906(3) 0.5698(3) 0.5190(2) 0.0378(15) Uani 1 1 d .
O8 O 0.6363(3) 0.4826(3) 0.4764(2) 0.0408(16) Uani 1 1 d .
O9 O 0.5475(3) 0.4599(3) 0.52254(19) 0.0328(14) Uani 1 1 d .
O10 O 0.6027(4) 0.4631(3) 0.6091(2) 0.0448(16) Uani 1 1 d .
O11 O 0.5088(3) 0.5482(3) 0.5630(2) 0.0349(14) Uani 1 1 d .
O12 O 0.5938(4) 0.3728(3) 0.4826(2) 0.0438(16) Uani 1 1 d .
O13 O 0.5063(4) 0.3488(3) 0.5298(2) 0.0429(16) Uani 1 1 d .
O14 O 0.5468(4) 0.6678(3) 0.5577(2) 0.0493(18) Uani 1 1 d .
C1 C 0.8613(7) 0.6529(6) 0.7225(5) 0.069(4) Uani 1 1 d .
C2 C 0.9048(7) 0.6719(6) 0.7562(5) 0.071(4) Uani 1 1 d .
C3 C 0.9543(10) 0.6952(9) 0.7971(6) 0.103(6) Uani 1 1 d .
C4 C 0.9818(17) 0.6489(14) 0.8270(10) 0.192(12) Uiso 1 1 d .
H4A H 1.0117 0.6227 0.8161 0.288 Uiso 1 1 calc R
H4B H 0.9408 0.6270 0.8306 0.288 Uiso 1 1 calc R
H4C H 1.0118 0.6650 0.8546 0.288 Uiso 1 1 calc R
C5 C 0.9108(17) 0.7245(14) 0.8230(10) 0.193(12) Uiso 1 1 d .
H5A H 0.8871 0.7599 0.8081 0.289 Uiso 1 1 calc R
H5B H 0.9441 0.7349 0.8515 0.289 Uiso 1 1 calc R
H5C H 0.8734 0.6976 0.8258 0.289 Uiso 1 1 calc R
C6 C 1.017(2) 0.7239(19) 0.7939(14) 0.125(13) Uiso 0.50 1 d P
H6A H 1.0015 0.7563 0.7736 0.187 Uiso 0.50 1 calc PR
H6B H 1.0461 0.6963 0.7837 0.187 Uiso 0.50 1 calc PR
H6C H 1.0462 0.7389 0.8220 0.187 Uiso 0.50 1 calc PR
C7 C 0.8101(6) 0.4702(5) 0.6861(4) 0.052(3) Uani 1 1 d .
C8 C 0.8444(8) 0.4473(6) 0.7206(5) 0.072(4) Uani 1 1 d .
C9 C 0.8869(10) 0.4173(8) 0.7622(5) 0.101(5) Uani 1 1 d .
C10 C 0.8370(12) 0.4052(9) 0.7899(5) 0.116(6) Uani 1 1 d .
H10A H 0.8652 0.3846 0.8161 0.174 Uiso 1 1 calc R
H10B H 0.7953 0.3812 0.7735 0.174 Uiso 1 1 calc R
H10C H 0.8192 0.4422 0.7974 0.174 Uiso 1 1 calc R
C11 C 0.9542(12) 0.4582(10) 0.7864(7) 0.137(7) Uiso 1 1 d .
H11A H 0.9836 0.4396 0.8133 0.205 Uiso 1 1 calc R
H11B H 0.9360 0.4958 0.7927 0.205 Uiso 1 1 calc R
H11C H 0.9845 0.4643 0.7682 0.205 Uiso 1 1 calc R
C12 C 0.9179(13) 0.3599(10) 0.7489(7) 0.141(8) Uiso 1 1 d .
H12A H 0.9456 0.3381 0.7746 0.212 Uiso 1 1 calc R
H12B H 0.9503 0.3699 0.7325 0.212 Uiso 1 1 calc R
H12C H 0.8773 0.3360 0.7311 0.212 Uiso 1 1 calc R
C13 C 0.7355(6) 0.7494(6) 0.6005(4) 0.059(3) Uani 1 1 d .
C14 C 0.7633(8) 0.7932(7) 0.5901(5) 0.083(4) Uani 1 1 d .
C15 C 0.7919(11) 0.8491(9) 0.5777(7) 0.122(7) Uani 1 1 d .
C16 C 0.8519(16) 0.8741(13) 0.6149(9) 0.176(10) Uiso 1 1 d .
H28A H 0.8705 0.9098 0.6060 0.264 Uiso 1 1 calc R
H28B H 0.8917 0.8457 0.6250 0.264 Uiso 1 1 calc R
H28C H 0.8327 0.8831 0.6381 0.264 Uiso 1 1 calc R
C17 C 0.837(2) 0.8263(18) 0.5481(13) 0.118(12) Uiso 0.50 1 d P
H29A H 0.8030 0.8085 0.5222 0.178 Uiso 0.50 1 calc PR
H29B H 0.8729 0.7973 0.5638 0.178 Uiso 0.50 1 calc PR
H29C H 0.8620 0.8591 0.5401 0.178 Uiso 0.50 1 calc PR
C18 C 0.7303(19) 0.8906(16) 0.5559(11) 0.100(10) Uiso 0.50 1 d P
H30A H 0.6964 0.8720 0.5304 0.149 Uiso 0.50 1 calc PR
H30B H 0.7504 0.9260 0.5476 0.149 Uiso 0.50 1 calc PR
H30C H 0.7040 0.9008 0.5757 0.149 Uiso 0.50 1 calc PR
C19 C 0.8190(6) 0.5840(6) 0.5840(4) 0.058(3) Uani 1 1 d .
C20 C 0.8611(6) 0.5695(6) 0.5642(4) 0.060(3) Uani 1 1 d .
C21 C 0.9164(8) 0.5523(7) 0.5431(5) 0.083(4) Uiso 1 1 d .
C22 C 0.9343(13) 0.6066(11) 0.5226(8) 0.147(8) Uiso 1 1 d .
H34A H 0.9699 0.5971 0.5083 0.221 Uiso 1 1 calc R
H34B H 0.9550 0.6362 0.5446 0.221 Uiso 1 1 calc R
H34C H 0.8895 0.6218 0.5014 0.221 Uiso 1 1 calc R
C23 C 0.9874(11) 0.5320(10) 0.5768(7) 0.127(7) Uiso 1 1 d .
H35A H 1.0230 0.5216 0.5627 0.190 Uiso 1 1 calc R
H35B H 0.9774 0.4980 0.5918 0.190 Uiso 1 1 calc R
H35C H 1.0072 0.5635 0.5973 0.190 Uiso 1 1 calc R
C24 C 0.8847(12) 0.5104(10) 0.5084(7) 0.134(7) Uiso 1 1 d .
H36A H 0.9210 0.5006 0.4947 0.202 Uiso 1 1 calc R
H36B H 0.8415 0.5275 0.4872 0.202 Uiso 1 1 calc R
H36C H 0.8704 0.4749 0.5202 0.202 Uiso 1 1 calc R
C25 C 0.5967(7) 0.5060(6) 0.7004(4) 0.059(3) Uani 1 1 d .
C26 C 0.5688(8) 0.4727(7) 0.7201(5) 0.079(4) Uani 1 1 d .
C27 C 0.5362(12) 0.4354(9) 0.7454(7) 0.113(6) Uani 1 1 d .
C28 C 0.5979(13) 0.4037(10) 0.7792(7) 0.139(8) Uani 1 1 d .
H40A H 0.5773 0.3790 0.7966 0.209 Uiso 1 1 calc R
H40B H 0.6313 0.4323 0.7977 0.209 Uiso 1 1 calc R
H40C H 0.6248 0.3794 0.7652 0.209 Uiso 1 1 calc R
C29 C 0.4823(19) 0.3912(16) 0.7161(11) 0.097(10) Uiso 0.50 1 d P
H41A H 0.4613 0.3668 0.7334 0.146 Uiso 0.50 1 calc PR
H41B H 0.5084 0.3665 0.7018 0.146 Uiso 0.50 1 calc PR
H41C H 0.4429 0.4122 0.6946 0.146 Uiso 0.50 1 calc PR
C30 C 0.4882(15) 0.4727(13) 0.7629(9) 0.177(10) Uiso 1 1 d .
H42A H 0.4668 0.4486 0.7801 0.265 Uiso 1 1 calc R
H42B H 0.4490 0.4901 0.7391 0.265 Uiso 1 1 calc R
H42C H 0.5178 0.5037 0.7808 0.265 Uiso 1 1 calc R
C31 C 0.6125(6) 0.6876(5) 0.6786(4) 0.054(3) Uani 1 1 d .
C32 C 0.5734(7) 0.6877(5) 0.7013(4) 0.059(3) Uani 1 1 d .
C33 C 0.5307(7) 0.6952(6) 0.7324(4) 0.068(4) Uani 1 1 d .
C34 C 0.5832(13) 0.7201(11) 0.7740(7) 0.143(8) Uiso 1 1 d .
H46A H 0.6047 0.7563 0.7680 0.214 Uiso 1 1 calc R
H46B H 0.6223 0.6918 0.7869 0.214 Uiso 1 1 calc R
H46C H 0.5565 0.7280 0.7939 0.214 Uiso 1 1 calc R
C35 C 0.4961(14) 0.6405(12) 0.7381(8) 0.160(9) Uiso 1 1 d .
H47A H 0.4691 0.6465 0.7581 0.240 Uiso 1 1 calc R
H47B H 0.5338 0.6107 0.7495 0.240 Uiso 1 1 calc R
H47C H 0.4622 0.6275 0.7104 0.240 Uiso 1 1 calc R
C36 C 0.4627(13) 0.7427(11) 0.7107(8) 0.152(8) Uiso 1 1 d .
H48A H 0.4835 0.7805 0.7070 0.228 Uiso 1 1 calc R
H48B H 0.4334 0.7472 0.7295 0.228 Uiso 1 1 calc R
H48C H 0.4317 0.7282 0.6827 0.228 Uiso 1 1 calc R
C37 C 0.5865(7) 0.7750(6) 0.4695(5) 0.068(4) Uani 1 1 d .
C38 C 0.5670(9) 0.8212(7) 0.4482(5) 0.082(4) Uani 1 1 d .
C39 C 0.5533(13) 0.8754(11) 0.4243(8) 0.132(7) Uiso 1 1 d .
C40 C 0.6226(17) 0.9027(16) 0.4232(14) 0.130(17) Uani 0.50 1 d P
H52A H 0.6113 0.9386 0.4064 0.195 Uiso 0.50 1 calc PR
H52B H 0.6482 0.8756 0.4102 0.195 Uiso 0.50 1 calc PR
H52C H 0.6539 0.9117 0.4525 0.195 Uiso 0.50 1 calc PR
C41 C 0.493(3) 0.868(2) 0.3812(16) 0.155(17) Uiso 0.50 1 d P
H53A H 0.4837 0.9047 0.3658 0.233 Uiso 0.50 1 calc PR
H53B H 0.4478 0.8547 0.3860 0.233 Uiso 0.50 1 calc PR
H53C H 0.5078 0.8383 0.3643 0.233 Uiso 0.50 1 calc PR
C42 C 0.5261(19) 0.9215(15) 0.4522(11) 0.097(10) Uiso 0.50 1 d P
H54A H 0.5140 0.9584 0.4366 0.145 Uiso 0.50 1 calc PR
H54B H 0.5651 0.9280 0.4796 0.145 Uiso 0.50 1 calc PR
H54C H 0.4826 0.9063 0.4575 0.145 Uiso 0.50 1 calc PR
C43 C 0.7103(6) 0.6271(5) 0.4531(4) 0.054(3) Uani 1 1 d .
C44 C 0.7291(7) 0.6532(6) 0.4263(4) 0.068(3) Uani 1 1 d .
C45 C 0.7573(10) 0.6893(9) 0.3969(6) 0.110(6) Uani 1 1 d .
C46 C 0.715(3) 0.681(2) 0.3515(17) 0.167(19) Uiso 0.50 1 d P
H58A H 0.6655 0.6974 0.3457 0.250 Uiso 0.50 1 calc PR
H58B H 0.7112 0.6397 0.3445 0.250 Uiso 0.50 1 calc PR
H58C H 0.7390 0.7015 0.3338 0.250 Uiso 0.50 1 calc PR
C47 C 0.783(3) 0.749(2) 0.4156(16) 0.143(16) Uiso 0.50 1 d P
H59A H 0.7416 0.7710 0.4182 0.215 Uiso 0.50 1 calc PR
H59B H 0.8044 0.7698 0.3967 0.215 Uiso 0.50 1 calc PR
H59C H 0.8202 0.7444 0.4439 0.215 Uiso 0.50 1 calc PR
C48 C 0.8251(16) 0.6650(14) 0.3940(10) 0.085(8) Uiso 0.50 1 d P
H60A H 0.8419 0.6888 0.3744 0.127 Uiso 0.50 1 calc PR
H60B H 0.8164 0.6250 0.3830 0.127 Uiso 0.50 1 calc PR
H60C H 0.8626 0.6649 0.4224 0.127 Uiso 0.50 1 calc PR
C49 C 0.3729(7) 0.5324(6) 0.6258(4) 0.057(3) Uani 1 1 d .
C50 C 0.3138(7) 0.5472(6) 0.6281(5) 0.071(4) Uani 1 1 d .
C51 C 0.2415(10) 0.5652(9) 0.6353(7) 0.110(6) Uani 1 1 d .
C52 C 0.2017(11) 0.5150(10) 0.6425(9) 0.163(11) Uani 1 1 d .
H64A H 0.1917 0.4883 0.6182 0.245 Uiso 1 1 calc R
H64B H 0.1553 0.5278 0.6455 0.245 Uiso 1 1 calc R
H64C H 0.2310 0.4951 0.6688 0.245 Uiso 1 1 calc R
C53 C 0.2592(15) 0.6123(12) 0.6689(9) 0.171(10) Uiso 1 1 d .
H65A H 0.2848 0.6442 0.6602 0.256 Uiso 1 1 calc R
H65B H 0.2905 0.5964 0.6963 0.256 Uiso 1 1 calc R
H65C H 0.2137 0.6271 0.6720 0.256 Uiso 1 1 calc R
C54 C 0.1923(14) 0.6017(12) 0.5945(8) 0.160(9) Uiso 1 1 d .
H66A H 0.1766 0.5762 0.5694 0.240 Uiso 1 1 calc R
H66B H 0.2210 0.6341 0.5892 0.240 Uiso 1 1 calc R
H66C H 0.1491 0.6170 0.6002 0.240 Uiso 1 1 calc R
C55 C 0.3823(7) 0.7132(6) 0.5919(4) 0.061(3) Uani 1 1 d .
C56 C 0.3340(7) 0.7500(6) 0.5889(5) 0.072(4) Uani 1 1 d .
C57 C 0.2768(8) 0.7952(8) 0.5916(6) 0.093(5) Uani 1 1 d .
C58 C 0.2651(10) 0.7893(9) 0.6354(6) 0.113(6) Uiso 1 1 d .
H70A H 0.2449 0.7508 0.6375 0.169 Uiso 1 1 calc R
H70B H 0.2310 0.8194 0.6380 0.169 Uiso 1 1 calc R
H70C H 0.3121 0.7940 0.6584 0.169 Uiso 1 1 calc R
C59 C 0.2050(14) 0.7781(11) 0.5573(8) 0.157(9) Uiso 1 1 d .
H71A H 0.1917 0.7384 0.5626 0.235 Uiso 1 1 calc R
H71B H 0.2110 0.7800 0.5290 0.235 Uiso 1 1 calc R
H71C H 0.1662 0.8051 0.5581 0.235 Uiso 1 1 calc R
C60 C 0.3063(14) 0.8556(9) 0.5868(10) 0.068(7) Uani 0.50 1 d P
H72A H 0.3507 0.8632 0.6111 0.102 Uiso 0.50 1 calc PR
H72B H 0.2692 0.8850 0.5861 0.102 Uiso 0.50 1 calc PR
H72C H 0.3178 0.8572 0.5601 0.102 Uiso 0.50 1 calc PR
C61 C 0.6431(7) 0.2070(6) 0.5336(4) 0.064(3) Uani 1 1 d .
C62 C 0.6882(8) 0.1704(6) 0.5523(5) 0.076(4) Uani 1 1 d .
C63 C 0.7400(11) 0.1212(8) 0.5734(7) 0.114(6) Uani 1 1 d .
C64 C 0.8168(17) 0.1346(15) 0.5665(14) 0.121(14) Uani 0.50 1 d P
H76A H 0.8372 0.1709 0.5812 0.181 Uiso 0.50 1 calc PR
H76B H 0.8090 0.1387 0.5358 0.181 Uiso 0.50 1 calc PR
H76C H 0.8509 0.1026 0.5782 0.181 Uiso 0.50 1 calc PR
C65 C 0.711(2) 0.066(2) 0.5507(14) 0.128(14) Uiso 0.50 1 d P
H77A H 0.7030 0.0710 0.5200 0.192 Uiso 0.50 1 calc PR
H77B H 0.6650 0.0562 0.5550 0.192 Uiso 0.50 1 calc PR
H77C H 0.7468 0.0348 0.5620 0.192 Uiso 0.50 1 calc PR
C66 C 0.757(2) 0.1184(19) 0.6197(13) 0.120(12) Uiso 0.50 1 d P
H78A H 0.7752 0.1562 0.6324 0.181 Uiso 0.50 1 calc PR
H78B H 0.7938 0.0884 0.6317 0.181 Uiso 0.50 1 calc PR
H78C H 0.7121 0.1087 0.6262 0.181 Uiso 0.50 1 calc PR
C67 C 0.9841(8) 0.7205(9) 0.6456(6) 0.096(5) Uani 1 1 d D
C68 C 1.0495(13) 0.7456(13) 0.6315(9) 0.145(8) Uiso 1 1 d D
O15 O 0.8040(7) 0.8229(6) 0.7028(4) 0.109(4) Uiso 1 1 d .
O16 O 0.7400(6) 0.7836(6) 0.7424(4) 0.101(4) Uani 1 1 d .
F1 F 1.1133(12) 0.7420(11) 0.6746(8) 0.122(7) Uiso 0.50 1 d P
F1' F 1.1021(17) 0.7105(14) 0.6384(11) 0.158(10) Uiso 0.50 1 d P
F2 F 1.0737(16) 0.7936(14) 0.6478(10) 0.144(9) Uiso 0.50 1 d P
F2' F 1.0434(11) 0.8056(9) 0.6242(7) 0.090(5) Uiso 0.50 1 d P
F3' F 1.0304(19) 0.7423(16) 0.5864(11) 0.083(9) Uiso 0.25 1 d P
F3 F 1.0708(12) 0.7160(10) 0.6062(8) 0.102(6) Uiso 0.50 1 d P
C69 C 0.8686(9) 0.3419(8) 0.5910(6) 0.086(4) Uiso 1 1 d .
C70 C 0.9168(15) 0.3236(12) 0.5640(9) 0.141(8) Uiso 1 1 d .
O17 O 0.7350(7) 0.6354(7) 0.7863(4) 0.120(4) Uiso 1 1 d .
O18 O 0.7794(7) 0.5494(6) 0.7786(4) 0.107(3) Uiso 1 1 d .
F4 F 0.9553(14) 0.2758(13) 0.5729(8) 0.141(8) Uiso 0.50 1 d P
F4' F 0.9898(14) 0.3244(12) 0.5910(8) 0.133(7) Uiso 0.50 1 d P
F5 F 0.9709(14) 0.3675(12) 0.5670(9) 0.142(8) Uiso 0.50 1 d P
F6 F 0.8865(17) 0.3076(16) 0.5238(11) 0.171(11) Uiso 0.50 1 d P
F6' F 0.9049(13) 0.3488(12) 0.5273(8) 0.125(7) Uiso 0.50 1 d P
C71 C 0.7030(9) 0.3064(8) 0.6867(5) 0.083(4) Uani 1 1 d .
C72 C 0.6775(19) 0.2485(16) 0.7034(12) 0.088(9) Uiso 0.50 1 d P
O19 O 0.7295(6) 0.3044(5) 0.6574(4) 0.094(3) Uani 1 1 d .
O20 O 0.6889(7) 0.3525(6) 0.7043(4) 0.101(3) Uani 1 1 d .
F7 F 0.6123(14) 0.2517(11) 0.7022(8) 0.136(8) Uiso 0.50 1 d P
F8 F 0.747(2) 0.2245(18) 0.7288(14) 0.104(11) Uiso 0.25 1 d P
F8' F 0.6914(16) 0.2480(13) 0.7417(10) 0.160(9) Uiso 0.50 1 d P
F9 F 0.6539(19) 0.2110(15) 0.6684(12) 0.128(10) Uiso 0.35 1 d P
F9' F 0.704(2) 0.2054(19) 0.6993(15) 0.105(11) Uiso 0.25 1 d P
C73 C 0.7561(9) 0.5861(8) 0.7969(5) 0.087(5) Uani 1 1 d .
C74 C 0.7491(15) 0.5661(12) 0.8382(8) 0.139(8) Uiso 1 1 d .
O21 O 0.9772(8) 0.6659(6) 0.6415(5) 0.132(6) Uani 1 1 d .
O22 O 0.9500(6) 0.7562(5) 0.6608(4) 0.112(4) Uani 1 1 d .
F10 F 0.6761(14) 0.5577(12) 0.8356(8) 0.140(8) Uiso 0.50 1 d P
F11 F 0.7502(12) 0.5096(11) 0.8471(7) 0.118(6) Uiso 0.50 1 d P
F11' F 0.811(2) 0.5328(16) 0.8605(11) 0.189(12) Uiso 0.50 1 d P
F12 F 0.7271(19) 0.6043(14) 0.8607(10) 0.165(10) Uiso 0.50 1 d P
F12' F 0.7807(15) 0.6037(11) 0.8712(8) 0.126(7) Uiso 0.50 1 d P
C75 C 0.7613(9) 0.8237(8) 0.7255(6) 0.092(5) Uani 1 1 d .
C76 C 0.7295(14) 0.8872(13) 0.7298(9) 0.067(7) Uani 0.50 1 d P
O23 O 0.8759(7) 0.3801(8) 0.6086(5) 0.054(4) Uani 0.50 1 d P
O24 O 0.8238(10) 0.2935(9) 0.5809(6) 0.109(5) Uiso 0.70 1 d P
O24' O 0.824(2) 0.3221(17) 0.6057(12) 0.091(10) Uiso 0.30 1 d P
F13 F 0.7576(14) 0.9000(12) 0.7707(8) 0.141(8) Uiso 0.50 1 d P
F14 F 0.7688(14) 0.9280(12) 0.7230(8) 0.140(8) Uiso 0.50 1 d P
F15 F 0.6658(18) 0.8937(14) 0.7141(12) 0.075(8) Uiso 0.25 1 d P
F15A F 0.6795(18) 0.8901(14) 0.7452(11) 0.078(8) Uiso 0.25 1 d P
F15B F 0.700(2) 0.9127(16) 0.6964(12) 0.087(9) Uiso 0.25 1 d P
C77 C 0.5413(13) 0.8388(13) 0.5946(9) 0.131(7) Uiso 1 1 d .
C78 C 0.5227(19) 0.9014(16) 0.5931(11) 0.137(10) Uiso 0.75 1 d P
O25 O 0.5498(12) 0.8260(11) 0.5541(8) 0.101(7) Uiso 0.50 1 d P
O25' O 0.5470(16) 0.7991(15) 0.5819(11) 0.129(9) Uiso 0.50 1 d P
O26 O 0.5560(16) 0.8103(15) 0.6238(11) 0.139(10) Uiso 0.50 1 d P
F16 F 0.5090(17) 0.9215(15) 0.6262(11) 0.183(11) Uiso 0.50 1 d P
F17 F 0.5788(17) 0.9353(14) 0.6010(10) 0.172(10) Uiso 0.50 1 d P
F18 F 0.4632(14) 0.9135(11) 0.5606(8) 0.133(7) Uiso 0.50 1 d P
C79 C 1.0607(18) 0.4065(15) 0.6778(10) 0.147(11) Uiso 0.75 1 d P
H91A H 1.0887 0.4292 0.6635 0.221 Uiso 0.50 1 calc PR
H91B H 1.0521 0.3672 0.6654 0.221 Uiso 0.50 1 calc PR
H91C H 1.0883 0.4038 0.7084 0.221 Uiso 0.50 1 calc PR
O27 O 0.9916(6) 0.5453(6) 0.6984(5) 0.131(5) Uani 1 1 d .
H27 H 0.9829 0.5114 0.6884 0.157 Uiso 1 1 d R
C80 C 1.0661(14) 0.5610(12) 0.7185(9) 0.165(9) Uiso 1 1 d .
H92A H 1.0950 0.5259 0.7297 0.248 Uiso 1 1 calc R
H92B H 1.0700 0.5880 0.7421 0.248 Uiso 1 1 calc R
H92C H 1.0847 0.5798 0.6976 0.248 Uiso 1 1 calc R
O28 O 0.9928(10) 0.4340(8) 0.6719(6) 0.164(6) Uiso 1 1 d .
H28 H 0.9600 0.4207 0.6505 0.245 Uiso 1 1 d R

loop_
_atom_site_aniso_label
_atom_site_aniso_U_11
_atom_site_aniso_U_22
_atom_site_aniso_U_33
_atom_site_aniso_U_23
_atom_site_aniso_U_13
_atom_site_aniso_U_12
Ag1 0.0680(6) 0.0749(7) 0.0941(8) -0.0169(6) 0.0396(6) -0.0077(5)
Ag2 0.0658(6) 0.0658(7) 0.0791(7) -0.0094(5) 0.0289(5) -0.0015(5)
Ag3 0.0651(6) 0.0718(7) 0.0740(7) 0.0023(6) 0.0215(5) 0.0030(5)
Ag4 0.0984(8) 0.0627(7) 0.0723(7) -0.0126(5) 0.0389(6) -0.0060(6)
Ag5 0.0763(6) 0.0675(7) 0.0750(7) -0.0159(6) 0.0227(5) 0.0076(5)
Ag6 0.0570(5) 0.0770(7) 0.0630(6) 0.0020(5) 0.0272(5) -0.0014(5)
Ag7 0.0696(6) 0.0527(6) 0.0720(6) -0.0053(5) 0.0299(5) -0.0048(5)
Ag8 0.0604(5) 0.0861(8) 0.0634(6) -0.0006(6) 0.0198(5) 0.0178(5)
Ag9 0.0870(7) 0.0642(7) 0.0784(7) -0.0128(6) 0.0282(6) 0.0000(6)
Ag10 0.0540(5) 0.0685(6) 0.0492(5) 0.0055(5) 0.0110(4) -0.0052(4)
Ag11 0.0574(5) 0.0728(7) 0.0525(5) -0.0003(5) 0.0225(4) -0.0099(5)
Ag12 0.0825(7) 0.0675(7) 0.0690(7) 0.0005(6) 0.0187(6) -0.0050(5)
Ag13 0.0575(5) 0.0725(7) 0.0726(6) -0.0045(5) 0.0225(5) -0.0048(5)
Ag14 0.0578(5) 0.0710(7) 0.0812(7) -0.0072(6) 0.0231(5) -0.0002(5)
Ag15 0.0962(8) 0.0569(7) 0.0973(9) -0.0166(6) 0.0083(7) 0.0125(6)
Ag16 0.0751(6) 0.0690(7) 0.0784(7) 0.0004(6) 0.0310(6) 0.0097(5)
Ag17 0.0649(6) 0.0724(7) 0.0892(8) 0.0180(6) 0.0296(6) 0.0089(5)
Ag18 0.0766(6) 0.0690(7) 0.0705(7) 0.0077(5) 0.0286(5) 0.0160(5)
Ag19 0.0776(6) 0.0598(6) 0.0708(6) 0.0004(5) 0.0319(5) -0.0073(5)
Ag20 0.0657(5) 0.0660(6) 0.0631(6) -0.0106(5) 0.0368(5) -0.0159(5)
V1 0.0361(8) 0.0395(10) 0.0375(9) -0.0003(8) 0.0127(7) -0.0014(7)
V2 0.0390(9) 0.0442(11) 0.0480(10) -0.0009(9) 0.0168(8) 0.0071(8)
V3 0.0507(10) 0.0389(10) 0.0461(10) 0.0078(8) 0.0181(8) 0.0026(8)
V4 0.0364(8) 0.0366(10) 0.0367(9) -0.0001(8) 0.0182(7) -0.0010(7)
V5 0.0439(9) 0.0314(9) 0.0454(10) -0.0028(8) 0.0185(8) 0.0010(7)
O1 0.045(4) 0.049(4) 0.047(4) -0.004(4) 0.020(3) -0.004(3)
O2 0.041(4) 0.050(5) 0.046(4) 0.001(4) 0.014(3) 0.003(3)
O3 0.047(4) 0.065(5) 0.080(6) 0.000(5) 0.026(4) 0.009(4)
O4 0.049(4) 0.044(4) 0.047(4) 0.002(3) 0.011(3) 0.012(3)
O5 0.074(5) 0.059(5) 0.058(5) 0.022(4) 0.023(4) 0.001(4)
O6 0.046(4) 0.047(4) 0.045(4) 0.008(3) 0.024(3) 0.000(3)
O7 0.035(3) 0.033(4) 0.050(4) -0.003(3) 0.021(3) -0.006(3)
O8 0.041(3) 0.046(4) 0.041(4) -0.004(3) 0.022(3) -0.003(3)
O9 0.039(3) 0.027(3) 0.032(3) 0.000(3) 0.013(3) -0.003(3)
O10 0.052(4) 0.042(4) 0.040(4) 0.004(3) 0.014(3) 0.006(3)
O11 0.039(3) 0.031(4) 0.039(4) -0.004(3) 0.018(3) -0.002(3)
O12 0.052(4) 0.037(4) 0.049(4) 0.000(3) 0.026(3) 0.004(3)
O13 0.050(4) 0.034(4) 0.043(4) -0.003(3) 0.013(3) -0.003(3)
O14 0.049(4) 0.045(4) 0.053(4) -0.009(4) 0.016(3) -0.002(3)
C1 0.056(7) 0.073(9) 0.066(9) -0.003(7) 0.006(7) 0.011(7)
C2 0.060(8) 0.071(9) 0.077(10) 0.002(8) 0.019(8) -0.002(7)
C3 0.093(12) 0.113(15) 0.085(12) -0.024(11) 0.006(10) 0.011(10)
C7 0.051(6) 0.058(8) 0.045(7) 0.003(6) 0.013(5) 0.002(5)
C8 0.075(9) 0.070(9) 0.065(9) 0.006(7) 0.013(7) 0.020(7)
C9 0.115(13) 0.105(14) 0.073(10) 0.023(10) 0.018(10) 0.044(11)
C10 0.170(18) 0.109(15) 0.071(10) 0.026(10) 0.043(12) 0.017(13)
C13 0.050(6) 0.060(8) 0.068(8) 0.000(7) 0.021(6) -0.009(6)
C14 0.077(9) 0.090(12) 0.091(11) 0.004(9) 0.040(8) 0.006(8)
C15 0.104(13) 0.109(15) 0.156(18) 0.035(14) 0.046(13) -0.033(12)
C19 0.041(6) 0.072(8) 0.062(7) -0.015(7) 0.019(6) -0.014(6)
C20 0.055(7) 0.068(8) 0.059(7) -0.005(6) 0.019(6) 0.009(6)
C25 0.065(7) 0.059(8) 0.057(7) -0.005(6) 0.026(6) 0.004(6)
C26 0.078(9) 0.069(10) 0.091(11) 0.017(8) 0.029(8) 0.009(7)
C27 0.132(15) 0.100(14) 0.130(16) 0.045(13) 0.073(14) 0.012(12)
C28 0.159(19) 0.136(18) 0.117(16) 0.050(15) 0.039(15) -0.031(16)
C31 0.051(6) 0.057(8) 0.059(7) -0.002(6) 0.023(6) 0.005(5)
C32 0.060(7) 0.053(8) 0.061(8) -0.021(6) 0.016(6) -0.008(6)
C33 0.073(8) 0.070(9) 0.072(9) -0.013(7) 0.039(7) -0.007(7)
C37 0.061(7) 0.070(9) 0.085(9) -0.008(8) 0.039(7) -0.003(7)
C38 0.098(11) 0.067(10) 0.091(11) 0.039(9) 0.047(9) 0.020(8)
C40 0.08(2) 0.11(3) 0.21(4) 0.11(3) 0.05(2) -0.003(19)
C43 0.055(6) 0.055(7) 0.058(7) -0.006(6) 0.028(6) -0.008(5)
C44 0.068(8) 0.071(9) 0.075(9) 0.010(7) 0.037(7) 0.002(7)
C45 0.112(13) 0.139(17) 0.095(13) 0.033(12) 0.059(11) -0.016(12)
C49 0.063(7) 0.064(8) 0.055(7) -0.012(6) 0.034(6) -0.018(6)
C50 0.063(8) 0.067(9) 0.094(10) -0.004(8) 0.043(7) -0.003(6)
C51 0.096(11) 0.118(15) 0.145(16) -0.049(13) 0.079(12) -0.032(11)
C52 0.116(15) 0.15(2) 0.28(3) 0.04(2) 0.143(19) 0.014(14)
C55 0.059(7) 0.062(8) 0.063(8) 0.003(7) 0.019(6) 0.006(6)
C56 0.066(8) 0.069(9) 0.090(10) -0.006(8) 0.038(8) -0.005(7)
C57 0.055(8) 0.107(13) 0.115(13) -0.007(11) 0.025(8) 0.021(8)
C60 0.071(15) 0.018(12) 0.12(2) -0.009(13) 0.038(16) 0.016(11)
C61 0.068(8) 0.045(7) 0.070(8) -0.001(6) 0.012(7) 0.004(6)
C62 0.068(8) 0.064(9) 0.087(10) 0.005(8) 0.012(7) 0.026(7)
C63 0.114(14) 0.078(12) 0.129(16) 0.004(11) 0.013(12) 0.037(10)
C64 0.08(2) 0.08(2) 0.19(4) 0.04(2) 0.03(2) 0.053(18)
C67 0.065(9) 0.120(15) 0.118(13) -0.025(12) 0.050(9) -0.037(10)
O16 0.094(8) 0.086(8) 0.142(11) -0.020(8) 0.063(8) -0.008(6)
C71 0.112(12) 0.088(12) 0.050(8) 0.004(8) 0.028(8) 0.018(10)
O19 0.115(8) 0.084(8) 0.077(7) -0.002(6) 0.021(6) 0.004(6)
O20 0.112(8) 0.094(9) 0.096(8) 0.013(7) 0.035(7) -0.001(7)
C73 0.113(12) 0.090(11) 0.077(10) 0.031(9) 0.058(9) 0.044(10)
O21 0.149(11) 0.101(9) 0.199(14) -0.076(10) 0.126(11) -0.071(8)
O22 0.102(8) 0.103(9) 0.164(12) -0.023(8) 0.088(9) -0.015(7)
C75 0.080(10) 0.088(13) 0.105(13) -0.047(11) 0.025(10) -0.008(9)
C76 0.055(15) 0.072(19) 0.069(18) -0.032(15) 0.013(14) -0.011(13)
O23 0.033(7) 0.070(11) 0.056(9) -0.027(9) 0.009(7) 0.016(7)
O27 0.078(7) 0.137(12) 0.163(12) -0.022(10) 0.019(8) 0.009(7)

loop_
_atom_type_symbol
_atom_type_description
_atom_type_scat_dispersion_real
_atom_type_scat_dispersion_imag
_atom_type_scat_source
Ag Ag -0.8971 1.1015 'International Tables Vol C Tables 4.2.6.8 and 6.1.1.4'
V V 0.3005 0.5294 'International Tables Vol C Tables 4.2.6.8 and 6.1.1.4'
O O 0.0106 0.0060 'International Tables Vol C Tables 4.2.6.8 and 6.1.1.4'
C C 0.0033 0.0016 'International Tables Vol C Tables 4.2.6.8 and 6.1.1.4'
F F 0.0171 0.0103 'International Tables Vol C Tables 4.2.6.8 and 6.1.1.4'
H H 0.0000 0.0000 'International Tables Vol C Tables 4.2.6.8 and 6.1.1.4'

loop_
_geom_angle_atom_site_label_1
_geom_angle_atom_site_label_2
_geom_angle_atom_site_label_3
_geom_angle
_geom_angle_site_symmetry_1
_geom_angle_site_symmetry_3
O21 Ag1 C1 121.2(5) . .
O21 Ag1 O27 88.4(5) . .
C1 Ag1 O27 104.5(5) . .
O21 Ag1 C19 90.5(4) . .
C1 Ag1 C19 133.6(4) . .
O27 Ag1 C19 109.7(4) . .
O21 Ag1 Ag4 167.6(4) . .
C1 Ag1 Ag4 48.6(4) . .
O27 Ag1 Ag4 88.1(3) . .
C19 Ag1 Ag4 101.9(2) . .
O21 Ag1 Ag10 130.3(3) . .
C1 Ag1 Ag10 107.8(4) . .
O27 Ag1 Ag10 87.3(3) . .
C19 Ag1 Ag10 45.7(3) . .
Ag4 Ag1 Ag10 61.39(3) . .
O21 Ag1 Ag5 96.6(4) . .
C1 Ag1 Ag5 95.4(3) . .
O27 Ag1 Ag5 153.1(3) . .
C19 Ag1 Ag5 44.1(3) . .
Ag4 Ag1 Ag5 91.82(4) . .
Ag10 Ag1 Ag5 69.31(4) . .
O21 Ag1 Ag2 84.7(3) . .
C1 Ag1 Ag2 51.9(4) . .
O27 Ag1 Ag2 144.1(3) . .
C19 Ag1 Ag2 105.6(3) . .
Ag4 Ag1 Ag2 91.12(4) . .
Ag10 Ag1 Ag2 123.34(4) . .
Ag5 Ag1 Ag2 62.79(4) . .
O15 Ag2 O22 108.4(4) . .
O15 Ag2 C1 115.8(5) . .
O22 Ag2 C1 107.2(5) . .
O15 Ag2 C13 92.6(4) . .
O22 Ag2 C13 103.9(4) . .
C1 Ag2 C13 127.2(4) . .
O15 Ag2 Ag1 164.8(3) . .
O22 Ag2 Ag1 76.3(3) . .
C1 Ag2 Ag1 49.6(3) . .
C13 Ag2 Ag1 100.4(3) . .
O15 Ag2 Ag3 80.2(3) . .
O22 Ag2 Ag3 155.5(3) . .
C1 Ag2 Ag3 49.8(3) . .
C13 Ag2 Ag3 98.4(3) . .
Ag1 Ag2 Ag3 90.02(4) . .
O15 Ag2 Ag5 133.2(3) . .
O22 Ag2 Ag5 98.9(3) . .
C1 Ag2 Ag5 90.1(4) . .
C13 Ag2 Ag5 43.3(3) . .
Ag1 Ag2 Ag5 57.78(4) . .
Ag3 Ag2 Ag5 90.44(4) . .
O15 Ag2 Ag6 82.2(3) . .
O22 Ag2 Ag6 146.0(3) . .
C1 Ag2 Ag6 95.8(3) . .
C13 Ag2 Ag6 42.4(3) . .
Ag1 Ag2 Ag6 102.05(4) . .
Ag3 Ag2 Ag6 56.22(3) . .
Ag5 Ag2 Ag6 55.58(3) . .
O16 Ag3 O17 103.3(5) . .
O16 Ag3 C1 114.9(5) . .
O17 Ag3 C1 103.4(5) . .
O16 Ag3 C31 90.2(4) . .
O17 Ag3 C31 100.2(4) . .
C1 Ag3 C31 139.9(4) . .
O16 Ag3 Ag6 85.7(3) . .
O17 Ag3 Ag6 145.3(3) . .
C1 Ag3 Ag6 102.8(3) . .
C31 Ag3 Ag6 45.7(3) . .
O16 Ag3 Ag2 80.3(3) . .
O17 Ag3 Ag2 150.7(3) . .
C1 Ag3 Ag2 51.0(4) . .
C31 Ag3 Ag2 109.0(3) . .
Ag6 Ag3 Ag2 63.39(3) . .
O16 Ag3 Ag4 160.4(3) . .
O17 Ag3 Ag4 80.1(4) . .
C1 Ag3 Ag4 46.2(4) . .
C31 Ag3 Ag4 108.4(3) . .
Ag6 Ag3 Ag4 102.67(4) . .
Ag2 Ag3 Ag4 87.64(4) . .
O16 Ag3 Ag7 133.4(3) . .
O17 Ag3 Ag7 78.8(3) . .
C1 Ag3 Ag7 109.5(4) . .
C31 Ag3 Ag7 44.8(3) . .
Ag6 Ag3 Ag7 71.18(4) . .
Ag2 Ag3 Ag7 120.12(4) . .
Ag4 Ag3 Ag7 66.13(4) . .
C1 Ag4 C7 144.6(4) . .
C1 Ag4 O18 104.5(5) . .
C7 Ag4 O18 104.6(4) . .
C1 Ag4 Ag1 51.8(4) . .
C7 Ag4 Ag1 94.5(3) . .
O18 Ag4 Ag1 152.8(3) . .
C1 Ag4 Ag10 108.9(4) . .
C7 Ag4 Ag10 45.9(3) . .
O18 Ag4 Ag10 146.5(3) . .
Ag1 Ag4 Ag10 59.48(3) . .
C1 Ag4 Ag3 50.2(3) . .
C7 Ag4 Ag3 157.4(3) . .
O18 Ag4 Ag3 78.7(3) . .
Ag1 Ag4 Ag3 91.20(4) . .
Ag10 Ag4 Ag3 121.96(5) . .
C1 Ag4 Ag8 163.2(3) . .
C7 Ag4 Ag8 46.3(3) . .
O18 Ag4 Ag8 77.1(3) . .
Ag1 Ag4 Ag8 129.66(5) . .
Ag10 Ag4 Ag8 70.21(3) . .
Ag3 Ag4 Ag8 115.11(4) . .
C1 Ag4 Ag7 105.5(3) . .
C7 Ag4 Ag7 100.3(3) . .
O18 Ag4 Ag7 77.2(3) . .
Ag1 Ag4 Ag7 118.77(5) . .
Ag10 Ag4 Ag7 91.56(4) . .
Ag3 Ag4 Ag7 58.11(3) . .
Ag8 Ag4 Ag7 58.14(3) . .
C19 Ag5 C13 156.4(4) . .
C19 Ag5 Ag6 155.9(3) . .
C13 Ag5 Ag6 47.0(3) . .
C19 Ag5 Ag1 61.6(3) . .
C13 Ag5 Ag1 115.0(3) . .
Ag6 Ag5 Ag1 109.05(4) . .
C19 Ag5 Ag11 51.9(3) . .
C13 Ag5 Ag11 125.4(3) . .
Ag6 Ag5 Ag11 131.18(5) . .
Ag1 Ag5 Ag11 113.48(4) . .
C19 Ag5 Ag2 119.2(3) . .
C13 Ag5 Ag2 56.5(3) . .
Ag6 Ag5 Ag2 62.73(3) . .
Ag1 Ag5 Ag2 59.43(4) . .
Ag11 Ag5 Ag2 164.62(5) . .
C19 Ag5 Ag10 40.1(3) . .
C13 Ag5 Ag10 159.6(3) . .
Ag6 Ag5 Ag10 115.89(5) . .
Ag1 Ag5 Ag10 55.08(3) . .
Ag11 Ag5 Ag10 73.24(3) . .
Ag2 Ag5 Ag10 108.20(4) . .
C13 Ag6 C31 173.3(5) . .
C13 Ag6 Ag5 47.7(4) . .
C31 Ag6 Ag5 129.3(3) . .
C13 Ag6 Ag3 116.2(3) . .
C31 Ag6 Ag3 57.2(3) . .
Ag5 Ag6 Ag3 97.19(4) . .
C13 Ag6 Ag13 135.3(3) . .
C31 Ag6 Ag13 51.4(3) . .
Ag5 Ag6 Ag13 129.46(5) . .
Ag3 Ag6 Ag13 108.51(4) . .
C13 Ag6 Ag12 49.3(3) . .
C31 Ag6 Ag12 137.2(3) . .
Ag5 Ag6 Ag12 69.86(4) . .
Ag3 Ag6 Ag12 164.83(4) . .
Ag13 Ag6 Ag12 86.26(4) . .
C13 Ag6 Ag2 56.0(3) . .
C31 Ag6 Ag2 117.5(3) . .
Ag5 Ag6 Ag2 61.69(3) . .
Ag3 Ag6 Ag2 60.39(3) . .
Ag13 Ag6 Ag2 167.00(5) . .
Ag12 Ag6 Ag2 105.33(4) . .
C25 Ag7 C31 150.5(4) . .
C25 Ag7 C32 122.7(4) . .
C31 Ag7 C32 27.9(4) . .
C25 Ag7 Ag14 48.3(3) . .
C31 Ag7 Ag14 119.0(3) . .
C32 Ag7 Ag14 103.5(3) . .
C25 Ag7 Ag3 134.4(3) . .
C31 Ag7 Ag3 52.3(3) . .
C32 Ag7 Ag3 65.3(3) . .
Ag14 Ag7 Ag3 168.52(4) . .
C25 Ag7 Ag8 44.7(3) . .
C31 Ag7 Ag8 162.7(3) . .
C32 Ag7 Ag8 161.7(3) . .
Ag14 Ag7 Ag8 77.29(4) . .
Ag3 Ag7 Ag8 112.33(4) . .
C25 Ag7 Ag4 95.3(3) . .
C31 Ag7 Ag4 105.5(3) . .
C32 Ag7 Ag4 120.6(3) . .
Ag14 Ag7 Ag4 134.70(4) . .
Ag3 Ag7 Ag4 55.76(3) . .
Ag8 Ag7 Ag4 57.65(3) . .
C25 Ag8 C7 146.0(5) . .
C25 Ag8 O20 109.5(5) . .
C7 Ag8 O20 101.0(4) . .
C25 Ag8 O10 82.0(4) . .
C7 Ag8 O10 107.5(3) . .
O20 Ag8 O10 100.2(3) . .
C25 Ag8 Ag9 157.6(3) . .
C7 Ag8 Ag9 49.1(3) . .
O20 Ag8 Ag9 70.6(3) . .
O10 Ag8 Ag9 76.03(15) . .
C25 Ag8 Ag4 98.8(3) . .
C7 Ag8 Ag4 47.3(3) . .
O20 Ag8 Ag4 137.3(3) . .
O10 Ag8 Ag4 115.27(16) . .
Ag9 Ag8 Ag4 94.71(4) . .
C25 Ag8 Ag7 41.8(4) . .
C7 Ag8 Ag7 106.9(3) . .
O20 Ag8 Ag7 151.3(3) . .
O10 Ag8 Ag7 78.05(16) . .
Ag9 Ag8 Ag7 134.58(5) . .
Ag4 Ag8 Ag7 64.22(4) . .
O24' Ag9 O19 77.8(10) . .
O24' Ag9 C7 140.5(10) . .
O19 Ag9 C7 120.4(4) . .
O24' Ag9 O23 40.4(10) . .
O19 Ag9 O23 115.6(5) . .
C7 Ag9 O23 104.7(5) . .
O24' Ag9 Ag10 121.5(9) . .
O19 Ag9 Ag10 160.7(3) . .
C7 Ag9 Ag10 46.4(3) . .
O23 Ag9 Ag10 83.4(4) . .
O24' Ag9 Ag8 166.5(9) . .
O19 Ag9 Ag8 88.7(3) . .
C7 Ag9 Ag8 47.8(3) . .
O23 Ag9 Ag8 151.8(4) . .
Ag10 Ag9 Ag8 71.98(4) . .
O24' Ag9 Ag15 50.0(9) . .
O19 Ag9 Ag15 47.9(3) . .
C7 Ag9 Ag15 166.6(3) . .
O23 Ag9 Ag15 87.9(4) . .
Ag10 Ag9 Ag15 142.04(5) . .
Ag8 Ag9 Ag15 120.02(5) . .
C7 Ag10 C19 159.5(4) . .
C7 Ag10 O2 115.9(3) . .
C19 Ag10 O2 84.4(3) . .
C7 Ag10 Ag1 98.3(3) . .
C19 Ag10 Ag1 61.5(3) . .
O2 Ag10 Ag1 142.38(17) . .
C7 Ag10 Ag9 51.9(3) . .
C19 Ag10 Ag9 144.1(3) . .
O2 Ag10 Ag9 73.77(17) . .
Ag1 Ag10 Ag9 143.68(5) . .
C7 Ag10 Ag4 51.1(3) . .
C19 Ag10 Ag4 113.9(3) . .
O2 Ag10 Ag4 132.92(15) . .
Ag1 Ag10 Ag4 59.13(4) . .
Ag9 Ag10 Ag4 101.75(4) . .
C7 Ag10 Ag5 133.8(3) . .
C19 Ag10 Ag5 38.8(3) . .
O2 Ag10 Ag5 88.11(17) . .
Ag1 Ag10 Ag5 55.60(4) . .
Ag9 Ag10 Ag5 159.42(4) . .
Ag4 Ag10 Ag5 83.30(4) . .
C43 Ag11 C19 134.7(4) . .
C43 Ag11 O7 106.7(3) . .
C19 Ag11 O7 114.7(3) . .
C43 Ag11 C20 114.2(4) . .
C19 Ag11 C20 28.1(3) . .
O7 Ag11 C20 139.1(3) . .
C43 Ag11 Ag5 121.3(3) . .
C19 Ag11 Ag5 44.8(3) . .
O7 Ag11 Ag5 89.64(14) . .
C20 Ag11 Ag5 68.9(3) . .
C43 Ag11 Ag16 46.6(3) . .
C19 Ag11 Ag16 131.5(3) . .
O7 Ag11 Ag16 72.90(15) . .
C20 Ag11 Ag16 137.9(3) . .
Ag5 Ag11 Ag16 89.96(4) . .
C43 Ag11 Ag20 42.4(3) . .
C19 Ag11 Ag20 147.3(3) . .
O7 Ag11 Ag20 90.79(15) . .
C20 Ag11 Ag20 119.9(3) . .
Ag5 Ag11 Ag20 162.73(5) . .
Ag16 Ag11 Ag20 73.70(3) . .
C37 Ag12 O25 91.9(7) . .
C37 Ag12 C13 142.1(4) . .
O25 Ag12 C13 108.5(7) . .
C37 Ag12 O25' 114.0(8) . .
O25 Ag12 O25' 25.7(8) . .
C13 Ag12 O25' 95.4(8) . .
C37 Ag12 C14 119.4(5) . .
O25 Ag12 C14 101.9(7) . .
C13 Ag12 C14 26.8(4) . .
O25' Ag12 C14 100.4(8) . .
C37 Ag12 Ag16 47.9(4) . .
O25 Ag12 Ag16 135.3(6) . .
C13 Ag12 Ag16 115.6(3) . .
O25' Ag12 Ag16 145.6(7) . .
C14 Ag12 Ag16 114.0(3) . .
C37 Ag12 Ag6 174.1(3) . .
O25 Ag12 Ag6 86.8(6) . .
C13 Ag12 Ag6 43.4(3) . .
O25' Ag12 Ag6 63.5(7) . .
C14 Ag12 Ag6 66.5(3) . .
Ag16 Ag12 Ag6 130.92(5) . .
C37 Ag12 Ag17 46.5(3) . .
O25 Ag12 Ag17 64.0(6) . .
C13 Ag12 Ag17 170.6(3) . .
O25' Ag12 Ag17 75.5(7) . .
C14 Ag12 Ag17 155.8(4) . .
Ag16 Ag12 Ag17 72.72(4) . .
Ag6 Ag12 Ag17 128.21(5) . .
C55 Ag13 C31 150.4(4) . .
C55 Ag13 O26 109.6(8) . .
C31 Ag13 O26 84.9(8) . .
C55 Ag13 O14 105.1(4) . .
C31 Ag13 O14 97.8(3) . .
O26 Ag13 O14 98.4(7) . .
C55 Ag13 C32 123.2(4) . .
C31 Ag13 C32 27.8(3) . .
O26 Ag13 C32 92.9(8) . .
O14 Ag13 C32 122.8(3) . .
C55 Ag13 Ag19 48.8(4) . .
C31 Ag13 Ag19 116.5(3) . .
O26 Ag13 Ag19 157.8(7) . .
O14 Ag13 Ag19 85.03(16) . .
C32 Ag13 Ag19 103.7(3) . .
C55 Ag13 Ag6 165.1(3) . .
C31 Ag13 Ag6 44.3(3) . .
O26 Ag13 Ag6 62.3(7) . .
O14 Ag13 Ag6 65.86(16) . .
C32 Ag13 Ag6 71.0(3) . .
Ag19 Ag13 Ag6 137.07(5) . .
C55 Ag13 Ag18 42.4(3) . .
C31 Ag13 Ag18 167.0(3) . .
O26 Ag13 Ag18 90.8(8) . .
O14 Ag13 Ag18 70.59(16) . .
C32 Ag13 Ag18 165.3(3) . .
Ag19 Ag13 Ag18 69.47(4) . .
Ag6 Ag13 Ag18 123.11(4) . .
C49 Ag14 C25 147.7(4) . .
C49 Ag14 C26 126.1(5) . .
C25 Ag14 C26 28.2(4) . .
C49 Ag14 Ag7 133.2(3) . .
C25 Ag14 Ag7 44.7(3) . .
C26 Ag14 Ag7 70.9(3) . .
C49 Ag14 Ag19 47.0(3) . .
C25 Ag14 Ag19 135.8(3) . .
C26 Ag14 Ag19 147.5(3) . .
Ag7 Ag14 Ag19 93.72(4) . .
C49 Ag14 Ag20 41.5(3) . 3_666
C25 Ag14 Ag20 148.5(3) . 3_666
C26 Ag14 Ag20 122.9(3) . 3_666
Ag7 Ag14 Ag20 166.20(5) . 3_666
Ag19 Ag14 Ag20 74.67(3) . 3_666
C61 Ag15 O19 144.7(4) . .
C61 Ag15 O24 110.2(6) . .
O19 Ag15 O24 93.8(5) . .
C61 Ag15 O4 117.2(4) . .
O19 Ag15 O4 82.5(3) . .
O24 Ag15 O4 98.8(5) . .
C61 Ag15 O24' 134.4(10) . .
O19 Ag15 O24' 72.0(9) . .
O24 Ag15 O24' 24.2(8) . .
O4 Ag15 O24' 85.7(9) . .
C61 Ag15 C62 28.2(4) . .
O19 Ag15 C62 127.5(4) . .
O24 Ag15 C62 96.1(6) . .
O4 Ag15 C62 145.3(4) . .
O24' Ag15 C62 117.5(10) . .
C61 Ag15 Ag17 42.0(3) . 3_666
O19 Ag15 Ag17 119.1(3) . 3_666
O24 Ag15 Ag17 147.1(5) . 3_666
O4 Ag15 Ag17 85.82(17) . 3_666
O24' Ag15 Ag17 164.9(9) . 3_666
C62 Ag15 Ag17 65.3(3) . 3_666
C61 Ag15 Ag9 168.6(3) . .
O19 Ag15 Ag9 45.8(3) . .
O24 Ag15 Ag9 67.4(5) . .
O4 Ag15 Ag9 53.87(17) . .
O24' Ag15 Ag9 44.0(9) . .
C62 Ag15 Ag9 159.1(3) . .
Ag17 Ag15 Ag9 135.33(5) 3_666 .
C61 Ag15 Ag18 40.2(3) . 3_666
O19 Ag15 Ag18 165.2(3) . 3_666
O24 Ag15 Ag18 94.9(4) . 3_666
O4 Ag15 Ag18 84.43(17) . 3_666
O24' Ag15 Ag18 113.8(9) . 3_666
C62 Ag15 Ag18 63.2(3) . 3_666
Ag17 Ag15 Ag18 52.84(3) 3_666 3_666
Ag9 Ag15 Ag18 128.41(5) . 3_666
C37 Ag16 C43 150.1(4) . .
C37 Ag16 Ag12 49.8(4) . .
C43 Ag16 Ag12 132.8(3) . .
C37 Ag16 Ag11 145.4(4) . .
C43 Ag16 Ag11 45.8(3) . .
Ag12 Ag16 Ag11 96.42(4) . .
C61 Ag17 C37 158.3(5) 3_666 .
C61 Ag17 C38 130.3(5) 3_666 .
C37 Ag17 C38 28.9(4) . .
C61 Ag17 Ag18 47.9(4) 3_666 .
C37 Ag17 Ag18 144.7(4) . .
C38 Ag17 Ag18 156.0(4) . .
C61 Ag17 Ag12 139.2(3) 3_666 .
C37 Ag17 Ag12 45.0(4) . .
C38 Ag17 Ag12 67.5(3) . .
Ag18 Ag17 Ag12 99.76(4) . .
C61 Ag17 Ag15 43.5(3) 3_666 3_666
C37 Ag17 Ag15 145.9(3) . 3_666
C38 Ag17 Ag15 133.0(4) . 3_666
Ag18 Ag17 Ag15 65.46(4) . 3_666
Ag12 Ag17 Ag15 155.74(5) . 3_666
C61 Ag18 C55 160.0(5) 3_666 .
C61 Ag18 C56 131.9(5) 3_666 .
C55 Ag18 C56 29.1(4) . .
C61 Ag18 Ag17 47.6(3) 3_666 .
C55 Ag18 Ag17 143.4(3) . .
C56 Ag18 Ag17 155.9(3) . .
C61 Ag18 Ag13 142.9(3) 3_666 .
C55 Ag18 Ag13 40.9(3) . .
C56 Ag18 Ag13 64.7(3) . .
Ag17 Ag18 Ag13 102.51(4) . .
C61 Ag18 Ag15 41.4(3) 3_666 3_666
C55 Ag18 Ag15 149.6(3) . 3_666
C56 Ag18 Ag15 137.6(3) . 3_666
Ag17 Ag18 Ag15 61.71(4) . 3_666
Ag13 Ag18 Ag15 153.19(4) . 3_666
C55 Ag19 C49 146.8(4) . .
C55 Ag19 C50 123.6(4) . .
C49 Ag19 C50 26.9(4) . .
C55 Ag19 Ag13 48.5(3) . .
C49 Ag19 Ag13 134.3(3) . .
C50 Ag19 Ag13 140.7(3) . .
C55 Ag19 Ag14 143.2(3) . .
C49 Ag19 Ag14 43.5(3) . .
C50 Ag19 Ag14 69.3(3) . .
Ag13 Ag19 Ag14 98.19(4) . .
C49 Ag20 C43 179.5(4) 3_666 .
C49 Ag20 C50 27.2(4) 3_666 3_666
C43 Ag20 C50 152.6(4) . 3_666
C49 Ag20 C44 152.6(4) 3_666 .
C43 Ag20 C44 26.9(4) . .
C50 Ag20 C44 134.3(4) 3_666 .
C49 Ag20 Ag11 138.8(3) 3_666 .
C43 Ag20 Ag11 41.7(3) . .
C50 Ag20 Ag11 134.5(3) 3_666 .
C44 Ag20 Ag11 67.6(3) . .
C49 Ag20 Ag14 39.7(3) 3_666 3_666
C43 Ag20 Ag14 140.4(3) . 3_666
C50 Ag20 Ag14 66.4(3) 3_666 3_666
C44 Ag20 Ag14 137.9(3) . 3_666
Ag11 Ag20 Ag14 129.61(3) . 3_666
O1 V1 O10 103.3(3) . .
O1 V1 O2 102.5(3) . .
O10 V1 O2 95.3(3) . .
O1 V1 O11 99.8(3) . .
O10 V1 O11 91.3(3) . .
O2 V1 O11 154.6(3) . .
O1 V1 O7 99.7(3) . .
O10 V1 O7 155.5(3) . .
O2 V1 O7 87.8(3) . .
O11 V1 O7 76.5(2) . .
O1 V1 O9 174.1(3) . .
O10 V1 O9 81.1(3) . .
O2 V1 O9 80.8(3) . .
O11 V1 O9 76.0(2) . .
O7 V1 O9 75.4(2) . .
O1 V1 V5 89.7(3) . .
O10 V1 V5 131.3(2) . .
O2 V1 V5 127.7(2) . .
O11 V1 V5 40.11(18) . .
O7 V1 V5 39.91(17) . .
O9 V1 V5 84.46(16) . .
O3 V2 O4 105.0(4) . .
O3 V2 O2 104.2(4) . .
O4 V2 O2 90.6(3) . .
O3 V2 O12 101.9(4) . .
O4 V2 O12 90.8(3) . .
O2 V2 O12 152.6(3) . .
O3 V2 O8 99.6(4) . .
O4 V2 O8 155.4(3) . .
O2 V2 O8 83.5(3) . .
O12 V2 O8 84.0(3) . .
O3 V2 O9 173.4(4) . .
O4 V2 O9 81.5(3) . .
O2 V2 O9 76.7(2) . .
O12 V2 O9 76.4(2) . .
O8 V2 O9 73.9(2) . .
O3 V2 V4 130.6(3) . .
O4 V2 V4 124.4(2) . .
O2 V2 V4 78.3(2) . .
O12 V2 V4 78.4(2) . .
O8 V2 V4 31.01(17) . .
O9 V2 V4 42.89(15) . .
O3 V2 V3 137.8(3) . .
O4 V2 V3 32.9(2) . .
O2 V2 V3 83.9(2) . .
O12 V2 V3 82.6(2) . .
O8 V2 V3 122.52(18) . .
O9 V2 V3 48.61(15) . .
V4 V2 V3 91.50(6) . .
O5 V3 O4 105.0(4) . .
O5 V3 O13 101.4(4) . .
O4 V3 O13 92.2(3) . .
O5 V3 O10 104.2(4) . .
O4 V3 O10 89.9(3) . .
O13 V3 O10 152.9(3) . .
O5 V3 O6 100.6(4) . .
O4 V3 O6 154.4(3) . .
O13 V3 O6 83.9(3) . .
O10 V3 O6 82.6(3) . .
O5 V3 O9 173.3(3) . .
O4 V3 O9 81.6(3) . .
O13 V3 O9 77.0(3) . .
O10 V3 O9 76.6(3) . .
O6 V3 O9 72.8(2) . .
O5 V3 V4 131.4(3) . 3_666
O4 V3 V4 123.5(2) . 3_666
O13 V3 V4 78.4(2) . 3_666
O10 V3 V4 77.9(2) . 3_666
O6 V3 V4 30.89(18) . 3_666
O9 V3 V4 41.94(14) . 3_666
O5 V3 V2 137.8(3) . .
O4 V3 V2 32.8(2) . .
O13 V3 V2 84.0(2) . .
O10 V3 V2 83.2(2) . .
O6 V3 V2 121.64(19) . .
O9 V3 V2 48.83(15) . .
V4 V3 V2 90.76(6) 3_666 .
O6 V4 O8 105.8(3) 3_666 .
O6 V4 O11 96.9(3) 3_666 3_666
O8 V4 O11 96.6(3) . 3_666
O6 V4 O7 97.3(3) 3_666 .
O8 V4 O7 95.9(3) . .
O11 V4 O7 157.8(2) 3_666 .
O6 V4 O9 88.2(3) 3_666 3_666
O8 V4 O9 166.0(3) . 3_666
O11 V4 O9 81.9(2) 3_666 3_666
O7 V4 O9 81.6(2) . 3_666
O6 V4 O9 166.5(3) 3_666 .
O8 V4 O9 87.6(3) . .
O11 V4 O9 81.3(2) 3_666 .
O7 V4 O9 80.9(3) . .
O9 V4 O9 78.3(3) 3_666 .
O6 V4 V3 38.5(2) 3_666 3_666
O8 V4 V3 144.4(2) . 3_666
O11 V4 V3 90.60(19) 3_666 3_666
O7 V4 V3 89.9(2) . 3_666
O9 V4 V3 49.66(17) 3_666 3_666
O9 V4 V3 128.00(17) . 3_666
O6 V4 V2 143.7(2) 3_666 .
O8 V4 V2 37.9(2) . .
O11 V4 V2 89.6(2) 3_666 .
O7 V4 V2 89.0(2) . .
O9 V4 V2 128.07(18) 3_666 .
O9 V4 V2 49.73(16) . .
V3 V4 V2 177.64(7) 3_666 .
O14 V5 O13 102.9(3) . 3_666
O14 V5 O12 103.3(3) . 3_666
O13 V5 O12 94.3(3) 3_666 3_666
O14 V5 O7 100.1(3) . .
O13 V5 O7 90.3(3) 3_666 .
O12 V5 O7 154.4(3) 3_666 .
O14 V5 O11 100.1(3) . .
O13 V5 O11 155.2(3) 3_666 .
O12 V5 O11 89.3(3) 3_666 .
O7 V5 O11 76.5(2) . .
O14 V5 O9 174.4(3) . 3_666
O13 V5 O9 80.6(3) 3_666 3_666
O12 V5 O9 80.6(3) 3_666 3_666
O7 V5 O9 75.4(2) . 3_666
O11 V5 O9 75.8(2) . 3_666
O14 V5 V1 90.1(3) . .
O13 V5 V1 130.9(2) 3_666 .
O12 V5 V1 128.8(2) 3_666 .
O7 V5 V1 40.57(19) . .
O11 V5 V1 39.50(17) . .
O9 V5 V1 84.31(16) 3_666 .
V1 O2 V2 115.3(3) . .
V1 O2 Ag10 100.0(3) . .
V2 O2 Ag10 136.1(3) . .
V2 O4 V3 114.3(4) . .
V2 O4 Ag15 119.6(3) . .
V3 O4 Ag15 117.0(3) . .
V4 O6 V3 110.6(3) 3_666 .
V4 O7 V5 106.7(3) . .
V4 O7 V1 107.3(3) . .
V5 O7 V1 99.5(3) . .
V4 O7 Ag11 99.8(2) . .
V5 O7 Ag11 139.9(3) . .
V1 O7 Ag11 100.7(2) . .
V4 O8 V2 111.1(3) . .
V4 O9 V4 101.7(3) 3_666 .
V4 O9 V1 93.0(2) 3_666 .
V4 O9 V1 94.1(2) . .
V4 O9 V5 93.7(2) 3_666 3_666
V4 O9 V5 93.3(2) . 3_666
V1 O9 V5 168.8(3) . 3_666
V4 O9 V3 88.4(2) 3_666 .
V4 O9 V3 169.9(3) . .
V1 O9 V3 85.7(2) . .
V5 O9 V3 85.5(2) 3_666 .
V4 O9 V2 171.0(3) 3_666 .
V4 O9 V2 87.4(2) . .
V1 O9 V2 85.9(2) . .
V5 O9 V2 86.1(2) 3_666 .
V3 O9 V2 82.6(2) . .
V1 O10 V3 115.6(4) . .
V1 O10 Ag8 117.2(3) . .
V3 O10 Ag8 120.9(3) . .
V4 O11 V1 106.2(3) 3_666 .
V4 O11 V5 107.2(3) 3_666 .
V1 O11 V5 100.4(3) . .
V5 O12 V2 116.0(3) 3_666 .
V5 O13 V3 115.8(3) 3_666 .
V5 O14 Ag13 125.4(4) . .
C2 C1 Ag4 125.3(12) . .
C2 C1 Ag1 124.2(11) . .
Ag4 C1 Ag1 79.6(5) . .
C2 C1 Ag3 103.1(10) . .
Ag4 C1 Ag3 83.5(5) . .
Ag1 C1 Ag3 130.9(6) . .
C2 C1 Ag2 102.6(11) . .
Ag4 C1 Ag2 131.6(6) . .
Ag1 C1 Ag2 78.5(4) . .
Ag3 C1 Ag2 79.1(4) . .
C1 C2 C3 177.6(15) . .
C6 C3 C4 105(2) . .
C6 C3 C2 114(2) . .
C4 C3 C2 110(2) . .
C6 C3 C5 119(3) . .
C4 C3 C5 95(2) . .
C2 C3 C5 111.1(17) . .
C8 C7 Ag10 155.0(10) . .
C8 C7 Ag8 99.6(9) . .
Ag10 C7 Ag8 105.3(5) . .
C8 C7 Ag4 95.8(9) . .
Ag10 C7 Ag4 83.0(4) . .
Ag8 C7 Ag4 86.4(4) . .
C8 C7 Ag9 104.5(10) . .
Ag10 C7 Ag9 81.7(4) . .
Ag8 C7 Ag9 83.0(4) . .
Ag4 C7 Ag9 158.3(6) . .
C7 C8 C9 178.1(15) . .
C8 C9 C10 111.1(14) . .
C8 C9 C12 105.5(15) . .
C10 C9 C12 112.7(17) . .
C8 C9 C11 107.2(16) . .
C10 C9 C11 111.9(16) . .
C12 C9 C11 108.1(16) . .
C14 C13 Ag6 143.8(11) . .
C14 C13 Ag5 129.9(11) . .
Ag6 C13 Ag5 85.2(5) . .
C14 C13 Ag12 94.0(11) . .
Ag6 C13 Ag12 87.3(4) . .
Ag5 C13 Ag12 99.4(5) . .
C14 C13 Ag2 94.8(10) . .
Ag6 C13 Ag2 81.6(4) . .
Ag5 C13 Ag2 80.2(4) . .
Ag12 C13 Ag2 168.9(5) . .
C13 C14 C15 175.5(16) . .
C13 C14 Ag12 59.3(9) . .
C15 C14 Ag12 118.4(12) . .
C16 C15 C14 110.9(19) . .
C16 C15 C18 115(2) . .
C14 C15 C18 111.3(19) . .
C16 C15 C17 101(2) . .
C14 C15 C17 102(2) . .
C18 C15 C17 115(2) . .
C20 C19 Ag5 142.1(11) . .
C20 C19 Ag10 116.4(10) . .
Ag5 C19 Ag10 101.2(5) . .
C20 C19 Ag11 86.9(8) . .
Ag5 C19 Ag11 83.4(4) . .
Ag10 C19 Ag11 112.2(4) . .
C20 C19 Ag1 111.0(8) . .
Ag5 C19 Ag1 74.2(4) . .
Ag10 C19 Ag1 72.8(4) . .
Ag11 C19 Ag1 157.6(6) . .
C19 C20 C21 176.1(13) . .
C19 C20 Ag11 65.0(7) . .
C21 C20 Ag11 118.9(9) . .
C24 C21 C20 110.8(14) . .
C24 C21 C22 106.8(16) . .
C20 C21 C22 107.1(15) . .
C24 C21 C23 114.4(16) . .
C20 C21 C23 110.3(14) . .
C22 C21 C23 107.1(16) . .
C26 C25 Ag7 154.6(11) . .
C26 C25 Ag8 109.4(10) . .
Ag7 C25 Ag8 93.4(5) . .
C26 C25 Ag14 91.3(10) . .
Ag7 C25 Ag14 87.0(5) . .
Ag8 C25 Ag14 118.8(5) . .
C25 C26 C27 176.8(18) . .
C25 C26 Ag14 60.5(9) . .
C27 C26 Ag14 120.8(12) . .
C26 C27 C30 108.7(18) . .
C26 C27 C28 108.4(16) . .
C30 C27 C28 115(2) . .
C26 C27 C29 111(2) . .
C30 C27 C29 104(2) . .
C28 C27 C29 110(2) . .
C32 C31 Ag6 158.9(11) . .
C32 C31 Ag7 93.1(9) . .
Ag6 C31 Ag7 107.7(5) . .
C32 C31 Ag13 86.6(8) . .
Ag6 C31 Ag13 84.3(4) . .
Ag7 C31 Ag13 106.8(5) . .
C32 C31 Ag3 109.6(9) . .
Ag6 C31 Ag3 77.1(3) . .
Ag7 C31 Ag3 82.8(4) . .
Ag13 C31 Ag3 161.0(5) . .
C31 C32 C33 172.2(13) . .
C31 C32 Ag7 59.0(8) . .
C33 C32 Ag7 126.8(9) . .
C31 C32 Ag13 65.6(8) . .
C33 C32 Ag13 117.4(8) . .
Ag7 C32 Ag13 90.6(4) . .
C35 C33 C32 111.2(14) . .
C35 C33 C34 113.7(17) . .
C32 C33 C34 107.6(13) . .
C35 C33 C36 106.6(16) . .
C32 C33 C36 107.9(13) . .
C34 C33 C36 109.7(15) . .
C38 C37 Ag16 142.3(12) . .
C38 C37 Ag12 133.5(12) . .
Ag16 C37 Ag12 82.3(5) . .
C38 C37 Ag17 88.0(9) . .
Ag16 C37 Ag17 107.4(6) . .
Ag12 C37 Ag17 88.5(4) . .
C37 C38 C39 173.4(17) . .
C37 C38 Ag17 63.1(8) . .
C39 C38 Ag17 123.5(12) . .
C38 C39 C40 112(2) . .
C38 C39 C41 111(3) . .
C40 C39 C41 117(3) . .
C38 C39 C42 107(2) . .
C40 C39 C42 102(3) . .
C41 C39 C42 109(3) . .
C44 C43 Ag11 156.9(11) . .
C44 C43 Ag16 103.7(10) . .
Ag11 C43 Ag16 87.5(4) . .
C44 C43 Ag20 96.7(9) . .
Ag11 C43 Ag20 95.8(5) . .
Ag16 C43 Ag20 117.5(5) . .
C43 C44 C45 174.0(16) . .
C43 C44 Ag20 56.4(8) . .
C45 C44 Ag20 129.3(11) . .
C48 C45 C46 95(3) . .
C48 C45 C44 111.0(19) . .
C46 C45 C44 113(3) . .
C48 C45 C47 101(3) . .
C46 C45 C47 122(3) . .
C44 C45 C47 112(2) . .
C50 C49 Ag14 159.7(11) . .
C50 C49 Ag20 95.8(9) . 3_666
Ag14 C49 Ag20 98.9(5) . 3_666
C50 C49 Ag19 95.1(10) . .
Ag14 C49 Ag19 89.5(4) . .
Ag20 C49 Ag19 120.4(5) 3_666 .
C49 C50 C51 174.8(16) . .
C49 C50 Ag20 56.9(8) . 3_666
C51 C50 Ag20 125.2(10) . 3_666
C49 C50 Ag19 57.9(8) . .
C51 C50 Ag19 124.8(11) . .
Ag20 C50 Ag19 94.5(4) 3_666 .
C52 C51 C53 116.9(19) . .
C52 C51 C50 111.8(16) . .
C53 C51 C50 107.9(16) . .
C52 C51 C54 110.7(19) . .
C53 C51 C54 99.9(19) . .
C50 C51 C54 108.9(16) . .
C56 C55 Ag13 136.8(11) . .
C56 C55 Ag19 137.3(11) . .
Ag13 C55 Ag19 82.7(4) . .
C56 C55 Ag18 87.3(10) . .
Ag13 C55 Ag18 96.7(5) . .
Ag19 C55 Ag18 106.2(5) . .
C55 C56 C57 172.6(16) . .
C55 C56 Ag18 63.5(8) . .
C57 C56 Ag18 123.5(11) . .
C60 C57 C59 115.8(19) . .
C60 C57 C56 107.7(13) . .
C59 C57 C56 106.1(16) . .
C60 C57 C58 110.7(17) . .
C59 C57 C58 107.2(15) . .
C56 C57 C58 109.0(14) . .
C62 C61 Ag17 138.1(12) . 3_666
C62 C61 Ag18 135.5(12) . 3_666
Ag17 C61 Ag18 84.6(5) 3_666 3_666
C62 C61 Ag15 91.1(10) . .
Ag17 C61 Ag15 94.5(5) 3_666 .
Ag18 C61 Ag15 98.4(5) 3_666 .
C61 C62 C63 175.4(17) . .
C61 C62 Ag15 60.6(9) . .
C63 C62 Ag15 123.8(11) . .
C66 C63 C65 114(3) . .
C66 C63 C62 113(2) . .
C65 C63 C62 109(2) . .
C66 C63 C64 105(3) . .
C65 C63 C64 108(3) . .
C62 C63 C64 107.0(18) . .
O22 C67 O21 129.8(13) . .
O22 C67 C68 116.9(19) . .
O21 C67 C68 113.2(18) . .
F3 C68 F2 128(2) . .
F3 C68 F1' 49.2(18) . .
F2 C68 F1' 109(3) . .
F3 C68 F2' 117(2) . .
F1' C68 F2' 133(2) . .
F3 C68 F3' 45.0(17) . .
F2 C68 F3' 116(3) . .
F1' C68 F3' 94(3) . .
F2' C68 F3' 84(2) . .
F3 C68 F1 104(2) . .
F2 C68 F1 65(2) . .
F1' C68 F1 56(2) . .
F2' C68 F1 102(2) . .
F3' C68 F1 145(2) . .
F3 C68 C67 118(2) . .
F2 C68 C67 115(2) . .
F1' C68 C67 113(2) . .
F2' C68 C67 112(2) . .
F3' C68 C67 110(2) . .
F1 C68 C67 100.4(18) . .
C75 O15 Ag2 123.7(12) . .
C75 O16 Ag3 124.7(11) . .
F1' F1 F2 90(2) . .
F1' F1 C68 50.9(17) . .
F2 F1 C68 47.9(15) . .
F3 F1' C68 65(2) . .
F3 F1' F1 135(4) . .
C68 F1' F1 73(2) . .
F2' F2 C68 81(3) . .
F2' F2 F1 147(4) . .
C68 F2 F1 67(2) . .
F2 F2' C68 62(3) . .
F3 F3' C68 59(2) . .
F3' F3 F1' 141(4) . .
F3' F3 C68 76(3) . .
F1' F3 C68 66(2) . .
O23 C69 O24' 94(3) . .
O23 C69 O24 141(2) . .
O24' C69 O24 47.2(19) . .
O23 C69 C70 124(2) . .
O24' C69 C70 141(3) . .
O24 C69 C70 95.4(18) . .
F6' C70 F4 120(3) . .
F6' C70 F6 45.2(18) . .
F4 C70 F6 91(3) . .
F6' C70 F4' 115(3) . .
F4 C70 F4' 59.2(18) . .
F6 C70 F4' 132(3) . .
F6' C70 F5 69(2) . .
F4 C70 F5 103(2) . .
F6 C70 F5 110(3) . .
F4' C70 F5 52.1(16) . .
F6' C70 C69 118(2) . .
F4 C70 C69 121(2) . .
F6 C70 C69 120(3) . .
F4' C70 C69 108(2) . .
F5 C70 C69 110(2) . .
C73 O17 Ag3 124.8(11) . .
C73 O18 Ag4 125.4(11) . .
C70 F4 F4' 64(2) . .
F5 F4' F4 112(3) . .
F5 F4' C70 65(2) . .
F4 F4' C70 56.9(17) . .
F4' F5 C70 63(2) . .
F4' F5 F6' 108(2) . .
C70 F5 F6' 51.2(16) . .
F6' F6 C70 66(3) . .
F6 F6' C70 68(3) . .
F6 F6' F5 121(3) . .
C70 F6' F5 59.3(18) . .
O19 C71 O20 126.3(16) . .
O19 C71 C72 120(2) . .
O20 C71 C72 113.5(18) . .
F9' C72 F8' 100(4) . .
F9' C72 F7 123(4) . .
F8' C72 F7 85(3) . .
F9' C72 F9 53(3) . .
F8' C72 F9 140(4) . .
F7 C72 F9 88(3) . .
F9' C72 F8 51(3) . .
F8' C72 F8 63(3) . .
F7 C72 F8 141(4) . .
F9 C72 F8 104(3) . .
F9' C72 C71 119(3) . .
F8' C72 C71 113(3) . .
F7 C72 C71 112(3) . .
F9 C72 C71 106(3) . .
F8 C72 C71 101(3) . .
C71 O19 Ag9 118.3(11) . .
C71 O19 Ag15 141.4(11) . .
Ag9 O19 Ag15 86.3(4) . .
C71 O20 Ag8 133.5(10) . .
C69 O23 O24' 46.9(18) . .
C69 O23 Ag9 109.2(15) . .
O24' O23 Ag9 64.1(14) . .
O24' O24 C69 58(2) . .
O24' O24 Ag15 81(2) . .
C69 O24 Ag15 132.3(14) . .
O24 O24' C69 75(3) . .
O24 O24' O23 113(3) . .
O24 O24' Ag9 154(3) . .
C69 O24' Ag9 113(3) . .
O23 O24' Ag9 75.5(16) . .
O24 O24' Ag15 75(2) . .
C69 O24' Ag15 141(3) . .
O23 O24' Ag15 150(2) . .
Ag9 O24' Ag15 86.0(12) . .
O25' O25 C77 45(2) . .
O25' O25 Ag12 89(2) . .
C77 O25 Ag12 126.8(19) . .
C77 O25' O25 83(3) . .
C77 O25' O26 54(2) . .
O25 O25' O26 135(4) . .
C77 O25' Ag12 137(3) . .
O25 O25' Ag12 65(2) . .
O26 O25' Ag12 136(2) . .
C77 O26 O25' 47(2) . .
C77 O26 Ag13 120(3) . .
O25' O26 Ag13 82(2) . .
C80 O27 Ag1 122.8(14) . .

loop_
_geom_bond_atom_site_label_1
_geom_bond_atom_site_label_2
_geom_bond_distance
_geom_bond_site_symmetry_2
Ag1 O21 2.236(11) .
Ag1 C1 2.301(14) .
Ag1 O27 2.407(13) .
Ag1 C19 2.661(12) .
Ag1 Ag4 2.8820(15) .
Ag1 Ag10 2.8926(14) .
Ag1 Ag5 2.9108(16) .
Ag1 Ag2 2.9625(15) .
Ag2 O15 2.308(13) .
Ag2 O22 2.347(10) .
Ag2 C1 2.378(14) .
Ag2 C13 2.590(12) .
Ag2 Ag3 3.0045(14) .
Ag2 Ag5 3.0600(15) .
Ag2 Ag6 3.0895(14) .
Ag3 O16 2.307(12) .
Ag3 O17 2.333(14) .
Ag3 C1 2.338(13) .
Ag3 C31 2.476(11) .
Ag3 Ag6 2.8722(15) .
Ag3 Ag4 3.0232(15) .
Ag3 Ag7 3.1051(14) .
Ag4 C1 2.197(15) .
Ag4 C7 2.312(12) .
Ag4 O18 2.361(12) .
Ag4 Ag10 2.9478(14) .
Ag4 Ag8 3.1374(16) .
Ag4 Ag7 3.3442(15) .
Ag5 C19 2.106(12) .
Ag5 C13 2.130(13) .
Ag5 Ag6 2.8675(14) .
Ag5 Ag11 2.9693(14) .
Ag5 Ag10 3.3003(15) .
Ag6 C13 2.105(12) .
Ag6 C31 2.107(11) .
Ag6 Ag13 3.0023(13) .
Ag6 Ag12 3.0592(14) .
Ag7 C25 2.107(14) .
Ag7 C31 2.207(12) .
Ag7 C32 2.572(12) .
Ag7 Ag14 2.9940(14) .
Ag7 Ag8 3.1543(14) .
Ag8 C25 2.224(12) .
Ag8 C7 2.273(11) .
Ag8 O20 2.492(12) .
Ag8 O10 2.562(7) .
Ag8 Ag9 3.0440(14) .
Ag9 O24' 2.24(4) .
Ag9 O19 2.315(11) .
Ag9 C7 2.318(12) .
Ag9 O23 2.414(13) .
Ag9 Ag10 2.9139(15) .
Ag9 Ag15 3.2215(16) .
Ag10 C7 2.133(12) .
Ag10 C19 2.165(13) .
Ag10 O2 2.515(7) .
Ag11 C43 2.170(12) .
Ag11 C19 2.351(12) .
Ag11 O7 2.581(6) .
Ag11 C20 2.590(12) .
Ag11 Ag16 3.0225(15) .
Ag11 Ag20 3.2426(13) .
Ag12 C37 2.216(15) .
Ag12 O25 2.31(2) .
Ag12 C13 2.322(12) .
Ag12 O25' 2.54(3) .
Ag12 C14 2.695(16) .
Ag12 Ag16 2.8754(15) .
Ag12 Ag17 3.1334(15) .
Ag13 C55 2.171(12) .
Ag13 C31 2.358(12) .
Ag13 O26 2.47(3) .
Ag13 O14 2.582(7) .
Ag13 C32 2.584(13) .
Ag13 Ag19 2.8759(14) .
Ag13 Ag18 3.2914(15) .
Ag14 C49 2.107(12) .
Ag14 C25 2.239(12) .
Ag14 C26 2.571(15) .
Ag14 Ag19 3.0593(15) .
Ag14 Ag20 3.2624(14) 3_666
Ag15 C61 2.209(13) .
Ag15 O19 2.396(11) .
Ag15 O24 2.416(17) .
Ag15 O4 2.453(7) .
Ag15 O24' 2.47(4) .
Ag15 C62 2.533(14) .
Ag15 Ag17 3.1984(17) 3_666
Ag15 Ag18 3.3040(17) 3_666
Ag16 C37 2.152(14) .
Ag16 C43 2.200(11) .
Ag17 C61 2.147(13) 3_666
Ag17 C37 2.273(12) .
Ag17 C38 2.548(14) .
Ag17 Ag18 2.8945(14) .
Ag17 Ag15 3.1984(17) 3_666
Ag18 C61 2.156(13) 3_666
Ag18 C55 2.234(12) .
Ag18 C56 2.493(13) .
Ag18 Ag15 3.3040(17) 3_666
Ag19 C55 2.181(13) .
Ag19 C49 2.236(12) .
Ag19 C50 2.628(13) .
Ag20 C49 2.187(12) 3_666
Ag20 C43 2.200(12) .
Ag20 C50 2.596(14) 3_666
Ag20 C44 2.624(14) .
Ag20 Ag14 3.2624(14) 3_666
V1 O1 1.619(7) .
V1 O10 1.795(7) .
V1 O2 1.822(7) .
V1 O11 1.982(6) .
V1 O7 2.022(7) .
V1 O9 2.249(6) .
V1 V5 3.066(2) .
V2 O3 1.585(7) .
V2 O4 1.842(7) .
V2 O2 1.889(7) .
V2 O12 1.896(7) .
V2 O8 2.028(7) .
V2 O9 2.353(6) .
V2 V4 3.081(2) .
V2 V3 3.100(2) .
V3 O5 1.579(7) .
V3 O4 1.846(7) .
V3 O13 1.876(7) .
V3 O10 1.898(7) .
V3 O6 2.047(7) .
V3 O9 2.345(6) .
V3 V4 3.076(2) 3_666
V4 O6 1.686(7) 3_666
V4 O8 1.701(6) .
V4 O11 1.928(6) 3_666
V4 O7 1.931(7) .
V4 O9 2.056(6) 3_666
V4 O9 2.099(6) .
V4 V3 3.076(2) 3_666
V5 O14 1.639(7) .
V5 O13 1.812(7) 3_666
V5 O12 1.813(7) 3_666
V5 O7 1.994(6) .
V5 O11 2.008(6) .
V5 O9 2.256(6) 3_666
O6 V4 1.686(7) 3_666
O9 V4 2.056(6) 3_666
O9 V5 2.256(6) 3_666
O11 V4 1.928(6) 3_666
O12 V5 1.813(6) 3_666
O13 V5 1.812(7) 3_666
C1 C2 1.209(18) .
C2 C3 1.45(2) .
C3 C6 1.38(4) .
C3 C4 1.40(3) .
C3 C5 1.51(3) .
C7 C8 1.208(16) .
C8 C9 1.49(2) .
C9 C10 1.53(2) .
C9 C12 1.54(3) .
C9 C11 1.56(3) .
C13 C14 1.217(18) .
C14 C15 1.48(2) .
C15 C16 1.47(3) .
C15 C18 1.48(4) .
C15 C17 1.56(4) .
C19 C20 1.222(15) .
C20 C21 1.482(18) .
C21 C24 1.44(2) .
C21 C22 1.48(3) .
C21 C23 1.50(2) .
C25 C26 1.214(18) .
C26 C27 1.45(2) .
C27 C30 1.48(3) .
C27 C28 1.49(3) .
C27 C29 1.52(4) .
C31 C32 1.206(15) .
C32 C33 1.497(17) .
C33 C35 1.44(3) .
C33 C34 1.50(2) .
C33 C36 1.64(3) .
C37 C38 1.234(18) .
C38 C39 1.42(3) .
C39 C40 1.46(3) .
C39 C41 1.50(5) .
C39 C42 1.57(4) .
C43 C44 1.195(15) .
C44 C45 1.479(19) .
C45 C48 1.43(3) .
C45 C46 1.44(5) .
C45 C47 1.49(5) .
C49 C50 1.194(16) .
C49 Ag20 2.187(12) 3_666
C50 C51 1.521(19) .
C50 Ag20 2.596(14) 3_666
C51 C52 1.42(2) .
C51 C53 1.48(3) .
C51 C54 1.57(3) .
C55 C56 1.215(17) .
C56 C57 1.511(19) .
C57 C60 1.50(3) .
C57 C59 1.50(3) .
C57 C58 1.51(2) .
C61 C62 1.199(17) .
C61 Ag17 2.147(13) 3_666
C61 Ag18 2.156(13) 3_666
C62 C63 1.49(2) .
C63 C66 1.43(4) .
C63 C65 1.45(4) .
C63 C64 1.57(4) .
C67 O22 1.23(2) .
C67 O21 1.24(2) .
C67 C68 1.562(17) .
C68 F3 1.23(3) .
C68 F2 1.22(3) .
C68 F1' 1.24(3) .
C68 F2' 1.37(3) .
C68 F3' 1.39(4) .
C68 F1 1.52(3) .
O15 C75 1.264(19) .
O16 C75 1.19(2) .
F1 F1' 1.33(3) .
F1 F2 1.49(3) .
F1' F3 1.03(3) .
F2 F2' 0.84(3) .
F3' F3 1.01(3) .
C69 O23 1.015(19) .
C69 O24' 1.18(4) .
C69 O24 1.35(2) .
C69 C70 1.52(3) .
C70 F6' 1.27(3) .
C70 F4 1.28(3) .
C70 F6 1.29(4) .
C70 F4' 1.37(3) .
C70 F5 1.40(3) .
O17 C73 1.190(18) .
O18 C73 1.183(17) .
F4 F4' 1.31(3) .
F4' F5 1.22(3) .
F5 F6' 1.53(3) .
F6 F6' 0.99(3) .
C71 O19 1.214(17) .
C71 O20 1.253(18) .
C71 C72 1.55(4) .
C72 F9' 1.12(4) .
C72 F8' 1.18(4) .
C72 F7 1.23(4) .
C72 F9 1.37(4) .
C72 F8 1.41(5) .
F7 F8' 1.62(4) .
F8 F9' 1.11(5) .
F8 F8' 1.36(4) .
F8' F9' 1.76(5) .
F9 F9' 1.14(5) .
C73 C74 1.46(3) .
C74 F12 1.28(3) .
C74 F11 1.30(3) .
C74 F12' 1.34(3) .
C74 F10 1.37(3) .
C74 F11' 1.38(4) .
F10 F12 1.47(4) .
F10 F11 1.71(3) .
F11 F11' 1.21(3) .
F12 F12' 0.96(3) .
C75 C76 1.58(3) .
C76 F15 1.15(4) .
C76 F15B 1.19(4) .
C76 F15A 1.21(4) .
C76 F14 1.25(3) .
C76 F13 1.29(3) .
O23 O24' 1.62(4) .
O24 O24' 1.03(4) .
F13 F15A 1.45(4) .
F13 F14 1.75(3) .
F14 F15B 1.35(4) .
F15 F15A 0.96(4) .
F15 F15B 1.09(4) .
C77 O25' 1.00(3) .
C77 O26 1.10(3) .
C77 O25 1.40(3) .
C77 C78 1.45(4) .
C78 F17 1.27(4) .
C78 F16 1.27(4) .
C78 F18 1.29(3) .
O25 O25' 1.10(3) .
O25' O26 1.34(4) .
C79 O28 1.38(3) .
O27 C80 1.39(3) .

loop_
_geom_torsion_atom_site_label_1
_geom_torsion_atom_site_label_2
_geom_torsion_atom_site_label_3
_geom_torsion_atom_site_label_4
_geom_torsion
_geom_torsion_site_symmetry_4
O21 Ag1 Ag2 O15 -119.8(13) .
C1 Ag1 Ag2 O15 17.4(13) .
O27 Ag1 Ag2 O15 -39.9(13) .
C19 Ag1 Ag2 O15 151.2(12) .
Ag4 Ag1 Ag2 O15 48.5(12) .
Ag10 Ag1 Ag2 O15 104.4(12) .
Ag5 Ag1 Ag2 O15 140.0(12) .
O21 Ag1 Ag2 O22 -9.8(5) .
C1 Ag1 Ag2 O22 127.4(6) .
O27 Ag1 Ag2 O22 70.2(7) .
C19 Ag1 Ag2 O22 -98.8(4) .
Ag4 Ag1 Ag2 O22 158.5(4) .
Ag10 Ag1 Ag2 O22 -145.6(4) .
Ag5 Ag1 Ag2 O22 -110.0(4) .
O21 Ag1 Ag2 C1 -137.2(6) .
O27 Ag1 Ag2 C1 -57.3(7) .
C19 Ag1 Ag2 C1 133.8(5) .
Ag4 Ag1 Ag2 C1 31.1(4) .
Ag10 Ag1 Ag2 C1 87.0(4) .
Ag5 Ag1 Ag2 C1 122.6(4) .
O21 Ag1 Ag2 C13 92.2(5) .
C1 Ag1 Ag2 C13 -130.6(5) .
O27 Ag1 Ag2 C13 172.1(6) .
C19 Ag1 Ag2 C13 3.1(4) .
Ag4 Ag1 Ag2 C13 -99.5(3) .
Ag10 Ag1 Ag2 C13 -43.6(3) .
Ag5 Ag1 Ag2 C13 -8.1(3) .
O21 Ag1 Ag2 Ag3 -169.3(4) .
C1 Ag1 Ag2 Ag3 -32.1(4) .
O27 Ag1 Ag2 Ag3 -89.3(6) .
C19 Ag1 Ag2 Ag3 101.7(2) .
Ag4 Ag1 Ag2 Ag3 -0.96(4) .
Ag10 Ag1 Ag2 Ag3 54.96(6) .
Ag5 Ag1 Ag2 Ag3 90.51(4) .
O21 Ag1 Ag2 Ag5 100.2(4) .
C1 Ag1 Ag2 Ag5 -122.6(4) .
O27 Ag1 Ag2 Ag5 -179.8(6) .
C19 Ag1 Ag2 Ag5 11.2(2) .
Ag4 Ag1 Ag2 Ag5 -91.47(4) .
Ag10 Ag1 Ag2 Ag5 -35.55(5) .
O21 Ag1 Ag2 Ag6 135.4(4) .
C1 Ag1 Ag2 Ag6 -87.4(4) .
O27 Ag1 Ag2 Ag6 -144.7(6) .
C19 Ag1 Ag2 Ag6 46.3(2) .
Ag4 Ag1 Ag2 Ag6 -56.32(5) .
Ag10 Ag1 Ag2 Ag6 -0.40(7) .
Ag5 Ag1 Ag2 Ag6 35.15(4) .
O15 Ag2 Ag3 O16 -2.9(5) .
O22 Ag2 Ag3 O16 110.3(8) .
C1 Ag2 Ag3 O16 133.5(6) .
C13 Ag2 Ag3 O16 -94.0(4) .
Ag1 Ag2 Ag3 O16 165.5(3) .
Ag5 Ag2 Ag3 O16 -136.8(3) .
Ag6 Ag2 Ag3 O16 -90.0(3) .
O15 Ag2 Ag3 O17 -102.7(8) .
O22 Ag2 Ag3 O17 10.5(10) .
C1 Ag2 Ag3 O17 33.7(9) .
C13 Ag2 Ag3 O17 166.1(8) .
Ag1 Ag2 Ag3 O17 65.6(7) .
Ag5 Ag2 Ag3 O17 123.4(7) .
Ag6 Ag2 Ag3 O17 170.2(7) .
O15 Ag2 Ag3 C1 -136.4(5) .
O22 Ag2 Ag3 C1 -23.3(9) .
C13 Ag2 Ag3 C1 132.4(5) .
Ag1 Ag2 Ag3 C1 31.9(5) .
Ag5 Ag2 Ag3 C1 89.7(5) .
Ag6 Ag2 Ag3 C1 136.4(5) .
O15 Ag2 Ag3 C31 83.9(4) .
O22 Ag2 Ag3 C31 -162.9(8) .
C1 Ag2 Ag3 C31 -139.6(5) .
C13 Ag2 Ag3 C31 -7.2(4) .
Ag1 Ag2 Ag3 C31 -107.7(3) .
Ag5 Ag2 Ag3 C31 -50.0(3) .
Ag6 Ag2 Ag3 C31 -3.2(3) .
O15 Ag2 Ag3 Ag6 87.1(3) .
O22 Ag2 Ag3 Ag6 -159.7(7) .
C1 Ag2 Ag3 Ag6 -136.4(5) .
C13 Ag2 Ag3 Ag6 -4.0(3) .
Ag1 Ag2 Ag3 Ag6 -104.53(4) .
Ag5 Ag2 Ag3 Ag6 -46.75(4) .
O15 Ag2 Ag3 Ag4 -167.4(3) .
O22 Ag2 Ag3 Ag4 -54.3(7) .
C1 Ag2 Ag3 Ag4 -31.0(5) .
C13 Ag2 Ag3 Ag4 101.4(3) .
Ag1 Ag2 Ag3 Ag4 0.91(4) .
Ag5 Ag2 Ag3 Ag4 58.69(4) .
Ag6 Ag2 Ag3 Ag4 105.44(4) .
O15 Ag2 Ag3 Ag7 132.1(3) .
O22 Ag2 Ag3 Ag7 -114.8(7) .
C1 Ag2 Ag3 Ag7 -91.5(5) .
C13 Ag2 Ag3 Ag7 40.9(3) .
Ag1 Ag2 Ag3 Ag7 -59.60(5) .
Ag5 Ag2 Ag3 Ag7 -1.82(5) .
Ag6 Ag2 Ag3 Ag7 44.93(5) .
O21 Ag1 Ag4 C1 37.4(19) .
O27 Ag1 Ag4 C1 111.3(5) .
C19 Ag1 Ag4 C1 -139.0(5) .
Ag10 Ag1 Ag4 C1 -160.8(4) .
Ag5 Ag1 Ag4 C1 -95.6(4) .
Ag2 Ag1 Ag4 C1 -32.8(4) .
O21 Ag1 Ag4 C7 -130.8(19) .
C1 Ag1 Ag4 C7 -168.2(5) .
O27 Ag1 Ag4 C7 -56.9(4) .
C19 Ag1 Ag4 C7 52.9(4) .
Ag10 Ag1 Ag4 C7 31.1(3) .
Ag5 Ag1 Ag4 C7 96.2(3) .
Ag2 Ag1 Ag4 C7 159.0(3) .
O21 Ag1 Ag4 O18 4(2) .
C1 Ag1 Ag4 O18 -33.4(8) .
O27 Ag1 Ag4 O18 77.9(8) .
C19 Ag1 Ag4 O18 -172.3(7) .
Ag10 Ag1 Ag4 O18 165.8(7) .
Ag5 Ag1 Ag4 O18 -129.0(7) .
Ag2 Ag1 Ag4 O18 -66.2(7) .
O21 Ag1 Ag4 Ag10 -161.9(19) .
C1 Ag1 Ag4 Ag10 160.8(4) .
O27 Ag1 Ag4 Ag10 -87.9(3) .
C19 Ag1 Ag4 Ag10 21.8(3) .
Ag5 Ag1 Ag4 Ag10 65.17(4) .
Ag2 Ag1 Ag4 Ag10 127.98(5) .
O21 Ag1 Ag4 Ag3 71.1(19) .
C1 Ag1 Ag4 Ag3 33.8(4) .
O27 Ag1 Ag4 Ag3 145.0(3) .
C19 Ag1 Ag4 Ag3 -105.2(3) .
Ag10 Ag1 Ag4 Ag3 -127.03(5) .
Ag5 Ag1 Ag4 Ag3 -61.86(4) .
Ag2 Ag1 Ag4 Ag3 0.95(4) .
O21 Ag1 Ag4 Ag8 -164.2(19) .
C1 Ag1 Ag4 Ag8 158.4(4) .
O27 Ag1 Ag4 Ag8 -90.3(3) .
C19 Ag1 Ag4 Ag8 19.4(3) .
Ag10 Ag1 Ag4 Ag8 -2.37(6) .
Ag5 Ag1 Ag4 Ag8 62.80(7) .
Ag2 Ag1 Ag4 Ag8 125.61(6) .
O21 Ag1 Ag4 Ag7 124.9(19) .
C1 Ag1 Ag4 Ag7 87.5(4) .
O27 Ag1 Ag4 Ag7 -161.2(3) .
C19 Ag1 Ag4 Ag7 -51.5(3) .
Ag10 Ag1 Ag4 Ag7 -73.28(5) .
Ag5 Ag1 Ag4 Ag7 -8.11(5) .
Ag2 Ag1 Ag4 Ag7 54.70(5) .
O16 Ag3 Ag4 C1 -17.9(11) .
O17 Ag3 Ag4 C1 -119.6(6) .
C31 Ag3 Ag4 C1 142.9(5) .
Ag6 Ag3 Ag4 C1 95.7(5) .
Ag2 Ag3 Ag4 C1 33.7(5) .
Ag7 Ag3 Ag4 C1 158.2(5) .
O16 Ag3 Ag4 C7 -157.3(12) .
O17 Ag3 Ag4 C7 101.0(8) .
C1 Ag3 Ag4 C7 -139.4(9) .
C31 Ag3 Ag4 C7 3.5(8) .
Ag6 Ag3 Ag4 C7 -43.6(7) .
Ag2 Ag3 Ag4 C7 -105.7(7) .
Ag7 Ag3 Ag4 C7 18.9(7) .
O16 Ag3 Ag4 O18 102.0(10) .
O17 Ag3 Ag4 O18 0.3(4) .
C1 Ag3 Ag4 O18 119.9(6) .
C31 Ag3 Ag4 O18 -97.2(4) .
Ag6 Ag3 Ag4 O18 -144.4(3) .
Ag2 Ag3 Ag4 O18 153.6(3) .
Ag7 Ag3 Ag4 O18 -81.8(3) .
O16 Ag3 Ag4 Ag1 -52.5(10) .
O17 Ag3 Ag4 Ag1 -154.2(3) .
C1 Ag3 Ag4 Ag1 -34.6(5) .
C31 Ag3 Ag4 Ag1 108.3(3) .
Ag6 Ag3 Ag4 Ag1 61.10(5) .
Ag2 Ag3 Ag4 Ag1 -0.94(4) .
Ag7 Ag3 Ag4 Ag1 123.64(4) .
O16 Ag3 Ag4 Ag10 -106.7(10) .
O17 Ag3 Ag4 Ag10 151.6(3) .
C1 Ag3 Ag4 Ag10 -88.8(5) .
C31 Ag3 Ag4 Ag10 54.1(3) .
Ag6 Ag3 Ag4 Ag10 6.95(6) .
Ag2 Ag3 Ag4 Ag10 -55.10(6) .
Ag7 Ag3 Ag4 Ag10 69.48(5) .
O16 Ag3 Ag4 Ag8 171.8(10) .
O17 Ag3 Ag4 Ag8 70.1(3) .
C1 Ag3 Ag4 Ag8 -170.2(5) .
C31 Ag3 Ag4 Ag8 -27.4(3) .
Ag6 Ag3 Ag4 Ag8 -74.52(5) .
Ag2 Ag3 Ag4 Ag8 -136.56(5) .
Ag7 Ag3 Ag4 Ag8 -11.98(4) .
O16 Ag3 Ag4 Ag7 -176.2(10) .
O17 Ag3 Ag4 Ag7 82.1(3) .
C1 Ag3 Ag4 Ag7 -158.2(5) .
C31 Ag3 Ag4 Ag7 -15.4(3) .
Ag6 Ag3 Ag4 Ag7 -62.54(4) .
Ag2 Ag3 Ag4 Ag7 -124.58(4) .
O21 Ag1 Ag5 C19 83.8(5) .
C1 Ag1 Ag5 C19 -153.8(5) .
O27 Ag1 Ag5 C19 -15.8(8) .
Ag4 Ag1 Ag5 C19 -105.2(4) .
Ag10 Ag1 Ag5 C19 -46.9(4) .
Ag2 Ag1 Ag5 C19 164.4(4) .
O21 Ag1 Ag5 C13 -69.9(5) .
C1 Ag1 Ag5 C13 52.4(5) .
O27 Ag1 Ag5 C13 -169.6(8) .
C19 Ag1 Ag5 C13 -153.8(5) .
Ag4 Ag1 Ag5 C13 101.0(4) .
Ag10 Ag1 Ag5 C13 159.4(4) .
Ag2 Ag1 Ag5 C13 10.7(4) .
O21 Ag1 Ag5 Ag6 -120.5(3) .
C1 Ag1 Ag5 Ag6 1.8(4) .
O27 Ag1 Ag5 Ag6 139.8(8) .
C19 Ag1 Ag5 Ag6 155.7(4) .
Ag4 Ag1 Ag5 Ag6 50.41(5) .
Ag10 Ag1 Ag5 Ag6 108.80(5) .
Ag2 Ag1 Ag5 Ag6 -39.92(4) .
O21 Ag1 Ag5 Ag11 84.1(3) .
C1 Ag1 Ag5 Ag11 -153.6(4) .
O27 Ag1 Ag5 Ag11 -15.6(8) .
C19 Ag1 Ag5 Ag11 0.2(4) .
Ag4 Ag1 Ag5 Ag11 -105.02(5) .
Ag10 Ag1 Ag5 Ag11 -46.62(4) .
Ag2 Ag1 Ag5 Ag11 164.65(5) .
O21 Ag1 Ag5 Ag2 -80.6(3) .
C1 Ag1 Ag5 Ag2 41.8(4) .
O27 Ag1 Ag5 Ag2 179.8(8) .
C19 Ag1 Ag5 Ag2 -164.4(4) .
Ag4 Ag1 Ag5 Ag2 90.33(4) .
Ag10 Ag1 Ag5 Ag2 148.73(4) .
O21 Ag1 Ag5 Ag10 130.7(3) .
C1 Ag1 Ag5 Ag10 -107.0(4) .
O27 Ag1 Ag5 Ag10 31.0(8) .
C19 Ag1 Ag5 Ag10 46.9(4) .
Ag4 Ag1 Ag5 Ag10 -58.39(4) .
Ag2 Ag1 Ag5 Ag10 -148.73(4) .
O15 Ag2 Ag5 C19 177.7(6) .
O22 Ag2 Ag5 C19 51.8(5) .
C1 Ag2 Ag5 C19 -55.6(5) .
C13 Ag2 Ag5 C19 152.7(5) .
Ag1 Ag2 Ag5 C19 -15.7(4) .
Ag3 Ag2 Ag5 C19 -105.5(4) .
Ag6 Ag2 Ag5 C19 -152.7(4) .
O15 Ag2 Ag5 C13 25.0(6) .
O22 Ag2 Ag5 C13 -100.9(5) .
C1 Ag2 Ag5 C13 151.7(5) .
Ag1 Ag2 Ag5 C13 -168.4(4) .
Ag3 Ag2 Ag5 C13 101.8(4) .
Ag6 Ag2 Ag5 C13 54.6(4) .
O15 Ag2 Ag5 Ag6 -29.7(4) .
O22 Ag2 Ag5 Ag6 -155.5(3) .
C1 Ag2 Ag5 Ag6 97.0(3) .
C13 Ag2 Ag5 Ag6 -54.6(4) .
Ag1 Ag2 Ag5 Ag6 136.96(5) .
Ag3 Ag2 Ag5 Ag6 47.21(4) .
O15 Ag2 Ag5 Ag1 -166.6(4) .
O22 Ag2 Ag5 Ag1 67.5(3) .
C1 Ag2 Ag5 Ag1 -39.9(3) .
C13 Ag2 Ag5 Ag1 168.4(4) .
Ag3 Ag2 Ag5 Ag1 -89.75(4) .
Ag6 Ag2 Ag5 Ag1 -136.96(5) .
O15 Ag2 Ag5 Ag11 127.1(5) .
O22 Ag2 Ag5 Ag11 1.2(4) .
C1 Ag2 Ag5 Ag11 -106.2(4) .
C13 Ag2 Ag5 Ag11 102.1(4) .
Ag1 Ag2 Ag5 Ag11 -66.27(19) .
Ag3 Ag2 Ag5 Ag11 -156.01(19) .
Ag6 Ag2 Ag5 Ag11 156.8(2) .
O15 Ag2 Ag5 Ag10 -140.0(4) .
O22 Ag2 Ag5 Ag10 94.1(3) .
C1 Ag2 Ag5 Ag10 -13.3(3) .
C13 Ag2 Ag5 Ag10 -165.0(4) .
Ag1 Ag2 Ag5 Ag10 26.62(4) .
Ag3 Ag2 Ag5 Ag10 -63.13(4) .
Ag6 Ag2 Ag5 Ag10 -110.34(5) .
C19 Ag5 Ag6 C13 169.5(9) .
Ag1 Ag5 Ag6 C13 106.8(5) .
Ag11 Ag5 Ag6 C13 -103.6(5) .
Ag2 Ag5 Ag6 C13 68.4(5) .
Ag10 Ag5 Ag6 C13 166.5(5) .
C19 Ag5 Ag6 C31 -2.6(9) .
C13 Ag5 Ag6 C31 -172.1(6) .
Ag1 Ag5 Ag6 C31 -65.2(4) .
Ag11 Ag5 Ag6 C31 84.3(4) .
Ag2 Ag5 Ag6 C31 -103.7(4) .
Ag10 Ag5 Ag6 C31 -5.6(4) .
C19 Ag5 Ag6 Ag3 50.4(7) .
C13 Ag5 Ag6 Ag3 -119.1(5) .
Ag1 Ag5 Ag6 Ag3 -12.25(6) .
Ag11 Ag5 Ag6 Ag3 137.30(6) .
Ag2 Ag5 Ag6 Ag3 -50.69(4) .
Ag10 Ag5 Ag6 Ag3 47.38(5) .
C19 Ag5 Ag6 Ag13 -70.8(7) .
C13 Ag5 Ag6 Ag13 119.7(5) .
Ag1 Ag5 Ag6 Ag13 -133.47(6) .
Ag11 Ag5 Ag6 Ag13 16.08(10) .
Ag2 Ag5 Ag6 Ag13 -171.91(6) .
Ag10 Ag5 Ag6 Ag13 -73.84(7) .
C19 Ag5 Ag6 Ag12 -137.8(7) .
C13 Ag5 Ag6 Ag12 52.8(5) .
Ag1 Ag5 Ag6 Ag12 159.60(5) .
Ag11 Ag5 Ag6 Ag12 -50.85(6) .
Ag2 Ag5 Ag6 Ag12 121.16(4) .
Ag10 Ag5 Ag6 Ag12 -140.77(5) .
C19 Ag5 Ag6 Ag2 101.1(7) .
C13 Ag5 Ag6 Ag2 -68.4(5) .
Ag1 Ag5 Ag6 Ag2 38.44(4) .
Ag11 Ag5 Ag6 Ag2 -172.01(7) .
Ag10 Ag5 Ag6 Ag2 98.07(5) .
O16 Ag3 Ag6 C13 86.7(5) .
O17 Ag3 Ag6 C13 -166.1(7) .
C1 Ag3 Ag6 C13 -27.9(5) .
C31 Ag3 Ag6 C13 -178.8(6) .
Ag2 Ag3 Ag6 C13 5.5(4) .
Ag4 Ag3 Ag6 C13 -75.3(4) .
Ag7 Ag3 Ag6 C13 -134.3(4) .
O16 Ag3 Ag6 C31 -94.5(5) .
O17 Ag3 Ag6 C31 12.7(7) .
C1 Ag3 Ag6 C31 150.9(5) .
Ag2 Ag3 Ag6 C31 -175.8(4) .
Ag4 Ag3 Ag6 C31 103.4(4) .
Ag7 Ag3 Ag6 C31 44.4(4) .
O16 Ag3 Ag6 Ag5 132.9(3) .
O17 Ag3 Ag6 Ag5 -120.0(6) .
C1 Ag3 Ag6 Ag5 18.3(4) .
C31 Ag3 Ag6 Ag5 -132.7(4) .
Ag2 Ag3 Ag6 Ag5 51.58(4) .
Ag4 Ag3 Ag6 Ag5 -29.22(5) .
Ag7 Ag3 Ag6 Ag5 -88.23(4) .
O16 Ag3 Ag6 Ag13 -91.3(3) .
O17 Ag3 Ag6 Ag13 15.9(6) .
C1 Ag3 Ag6 Ag13 154.1(4) .
C31 Ag3 Ag6 Ag13 3.2(4) .
Ag2 Ag3 Ag6 Ag13 -172.55(5) .
Ag4 Ag3 Ag6 Ag13 106.65(5) .
Ag7 Ag3 Ag6 Ag13 47.64(4) .
O16 Ag3 Ag6 Ag12 102.3(3) .
O17 Ag3 Ag6 Ag12 -150.6(6) .
C1 Ag3 Ag6 Ag12 -12.3(4) .
C31 Ag3 Ag6 Ag12 -163.2(4) .
Ag2 Ag3 Ag6 Ag12 21.00(19) .
Ag4 Ag3 Ag6 Ag12 -59.8(2) .
Ag7 Ag3 Ag6 Ag12 -118.8(2) .
O16 Ag3 Ag6 Ag2 81.3(3) .
O17 Ag3 Ag6 Ag2 -171.6(6) .
C1 Ag3 Ag6 Ag2 -33.3(4) .
C31 Ag3 Ag6 Ag2 175.8(4) .
Ag4 Ag3 Ag6 Ag2 -80.80(4) .
Ag7 Ag3 Ag6 Ag2 -139.81(4) .
O15 Ag2 Ag6 C13 102.5(5) .
O22 Ag2 Ag6 C13 -9.0(7) .
C1 Ag2 Ag6 C13 -142.1(5) .
Ag1 Ag2 Ag6 C13 -92.3(4) .
Ag3 Ag2 Ag6 C13 -174.1(4) .
Ag5 Ag2 Ag6 C13 -56.1(4) .
O15 Ag2 Ag6 C31 -79.4(5) .
O22 Ag2 Ag6 C31 169.1(6) .
C1 Ag2 Ag6 C31 36.0(5) .
C13 Ag2 Ag6 C31 178.1(6) .
Ag1 Ag2 Ag6 C31 85.8(4) .
Ag3 Ag2 Ag6 C31 4.0(4) .
Ag5 Ag2 Ag6 C31 122.0(4) .
O15 Ag2 Ag6 Ag5 158.6(3) .
O22 Ag2 Ag6 Ag5 47.1(5) .
C1 Ag2 Ag6 Ag5 -86.0(3) .
C13 Ag2 Ag6 Ag5 56.1(4) .
Ag1 Ag2 Ag6 Ag5 -36.18(4) .
Ag3 Ag2 Ag6 Ag5 -118.00(5) .
O15 Ag2 Ag6 Ag3 -83.4(3) .
O22 Ag2 Ag6 Ag3 165.1(5) .
C1 Ag2 Ag6 Ag3 32.0(3) .
C13 Ag2 Ag6 Ag3 174.1(4) .
Ag1 Ag2 Ag6 Ag3 81.82(5) .
Ag5 Ag2 Ag6 Ag3 118.00(5) .
O15 Ag2 Ag6 Ag13 -50.2(4) .
O22 Ag2 Ag6 Ag13 -161.8(6) .
C1 Ag2 Ag6 Ag13 65.1(4) .
C13 Ag2 Ag6 Ag13 -152.8(5) .
Ag1 Ag2 Ag6 Ag13 114.9(2) .
Ag3 Ag2 Ag6 Ag13 33.1(2) .
Ag5 Ag2 Ag6 Ag13 151.1(2) .
O15 Ag2 Ag6 Ag12 102.2(3) .
O22 Ag2 Ag6 Ag12 -9.3(5) .
C1 Ag2 Ag6 Ag12 -142.5(3) .
C13 Ag2 Ag6 Ag12 -0.3(4) .
Ag1 Ag2 Ag6 Ag12 -92.60(5) .
Ag3 Ag2 Ag6 Ag12 -174.42(5) .
Ag5 Ag2 Ag6 Ag12 -56.42(4) .
O16 Ag3 Ag7 C25 -122.4(6) .
O17 Ag3 Ag7 C25 -24.6(6) .
C1 Ag3 Ag7 C25 75.9(6) .
C31 Ag3 Ag7 C25 -141.5(6) .
Ag6 Ag3 Ag7 C25 173.3(4) .
Ag2 Ag3 Ag7 C25 131.4(4) .
Ag4 Ag3 Ag7 C25 59.4(4) .
O16 Ag3 Ag7 C31 19.2(6) .
O17 Ag3 Ag7 C31 117.0(5) .
C1 Ag3 Ag7 C31 -142.6(5) .
Ag6 Ag3 Ag7 C31 -45.2(4) .
Ag2 Ag3 Ag7 C31 -87.1(4) .
Ag4 Ag3 Ag7 C31 -159.1(4) .
O16 Ag3 Ag7 C32 -9.9(6) .
O17 Ag3 Ag7 C32 87.9(5) .
C1 Ag3 Ag7 C32 -171.7(5) .
C31 Ag3 Ag7 C32 -29.1(5) .
Ag6 Ag3 Ag7 C32 -74.3(3) .
Ag2 Ag3 Ag7 C32 -116.2(3) .
Ag4 Ag3 Ag7 C32 171.8(3) .
O16 Ag3 Ag7 Ag14 -24.2(5) .
O17 Ag3 Ag7 Ag14 73.6(4) .
C1 Ag3 Ag7 Ag14 174.0(4) .
C31 Ag3 Ag7 Ag14 -43.4(4) .
Ag6 Ag3 Ag7 Ag14 -88.6(2) .
Ag2 Ag3 Ag7 Ag14 -130.5(2) .
Ag4 Ag3 Ag7 Ag14 157.5(2) .
O16 Ag3 Ag7 Ag8 -170.1(5) .
O17 Ag3 Ag7 Ag8 -72.3(4) .
C1 Ag3 Ag7 Ag8 28.2(4) .
C31 Ag3 Ag7 Ag8 170.8(4) .
Ag6 Ag3 Ag7 Ag8 125.51(4) .
Ag2 Ag3 Ag7 Ag8 83.67(6) .
Ag4 Ag3 Ag7 Ag8 11.66(4) .
O16 Ag3 Ag7 Ag4 178.2(5) .
O17 Ag3 Ag7 Ag4 -84.0(4) .
C1 Ag3 Ag7 Ag4 16.5(4) .
C31 Ag3 Ag7 Ag4 159.1(4) .
Ag6 Ag3 Ag7 Ag4 113.85(4) .
Ag2 Ag3 Ag7 Ag4 72.01(5) .
C1 Ag4 Ag7 C25 -159.0(5) .
C7 Ag4 Ag7 C25 45.4(4) .
O18 Ag4 Ag7 C25 -57.3(5) .
Ag1 Ag4 Ag7 C25 146.4(3) .
Ag10 Ag4 Ag7 C25 90.8(3) .
Ag3 Ag4 Ag7 C25 -141.8(3) .
Ag8 Ag4 Ag7 C25 25.4(3) .
C1 Ag4 Ag7 C31 -0.2(5) .
C7 Ag4 Ag7 C31 -155.7(4) .
O18 Ag4 Ag7 C31 101.6(4) .
Ag1 Ag4 Ag7 C31 -54.7(3) .
Ag10 Ag4 Ag7 C31 -110.3(3) .
Ag3 Ag4 Ag7 C31 17.0(3) .
Ag8 Ag4 Ag7 C31 -175.7(3) .
C1 Ag4 Ag7 C32 -25.8(5) .
C7 Ag4 Ag7 C32 178.6(4) .
O18 Ag4 Ag7 C32 75.9(5) .
Ag1 Ag4 Ag7 C32 -80.4(3) .
Ag10 Ag4 Ag7 C32 -136.0(3) .
Ag3 Ag4 Ag7 C32 -8.6(3) .
Ag8 Ag4 Ag7 C32 158.6(3) .
C1 Ag4 Ag7 Ag14 169.0(4) .
C7 Ag4 Ag7 Ag14 13.4(3) .
O18 Ag4 Ag7 Ag14 -89.3(3) .
Ag1 Ag4 Ag7 Ag14 114.42(6) .
Ag10 Ag4 Ag7 Ag14 58.79(7) .
Ag3 Ag4 Ag7 Ag14 -173.85(7) .
Ag8 Ag4 Ag7 Ag14 -6.64(6) .
C1 Ag4 Ag7 Ag3 -17.2(4) .
C7 Ag4 Ag7 Ag3 -172.7(3) .
O18 Ag4 Ag7 Ag3 84.5(3) .
Ag1 Ag4 Ag7 Ag3 -71.73(5) .
Ag10 Ag4 Ag7 Ag3 -127.36(4) .
Ag8 Ag4 Ag7 Ag3 167.21(4) .
C1 Ag4 Ag7 Ag8 175.6(4) .
C7 Ag4 Ag7 Ag8 20.1(3) .
O18 Ag4 Ag7 Ag8 -82.7(3) .
Ag1 Ag4 Ag7 Ag8 121.06(5) .
Ag10 Ag4 Ag7 Ag8 65.43(4) .
Ag3 Ag4 Ag7 Ag8 -167.21(4) .
C1 Ag4 Ag8 C25 -39.0(13) .
C7 Ag4 Ag8 C25 -176.3(5) .
O18 Ag4 Ag8 C25 58.6(5) .
Ag1 Ag4 Ag8 C25 -126.9(3) .
Ag10 Ag4 Ag8 C25 -129.1(3) .
Ag3 Ag4 Ag8 C25 -12.2(3) .
Ag7 Ag4 Ag8 C25 -24.2(3) .
C1 Ag4 Ag8 C7 137.4(13) .
O18 Ag4 Ag8 C7 -125.1(5) .
Ag1 Ag4 Ag8 C7 49.4(4) .
Ag10 Ag4 Ag8 C7 47.2(4) .
Ag3 Ag4 Ag8 C7 164.2(4) .
Ag7 Ag4 Ag8 C7 152.2(4) .
C1 Ag4 Ag8 O20 -170.6(13) .
C7 Ag4 Ag8 O20 52.0(6) .
O18 Ag4 Ag8 O20 -73.1(5) .
Ag1 Ag4 Ag8 O20 101.4(4) .
Ag10 Ag4 Ag8 O20 99.3(4) .
Ag3 Ag4 Ag8 O20 -143.8(4) .
Ag7 Ag4 Ag8 O20 -155.8(4) .
C1 Ag4 Ag8 O10 46.3(13) .
C7 Ag4 Ag8 O10 -91.0(4) .
O18 Ag4 Ag8 O10 143.9(4) .
Ag1 Ag4 Ag8 O10 -41.60(18) .
Ag10 Ag4 Ag8 O10 -43.77(17) .
Ag3 Ag4 Ag8 O10 73.15(17) .
Ag7 Ag4 Ag8 O10 61.16(17) .
C1 Ag4 Ag8 Ag9 123.1(13) .
C7 Ag4 Ag8 Ag9 -14.2(4) .
O18 Ag4 Ag8 Ag9 -139.3(3) .
Ag1 Ag4 Ag8 Ag9 35.16(7) .
Ag10 Ag4 Ag8 Ag9 32.99(4) .
Ag3 Ag4 Ag8 Ag9 149.91(5) .
Ag7 Ag4 Ag8 Ag9 137.93(4) .
C1 Ag4 Ag8 Ag7 -14.8(13) .
C7 Ag4 Ag8 Ag7 -152.2(4) .
O18 Ag4 Ag8 Ag7 82.7(3) .
Ag1 Ag4 Ag8 Ag7 -102.76(7) .
Ag10 Ag4 Ag8 Ag7 -104.93(4) .
Ag3 Ag4 Ag8 Ag7 11.98(4) .
C31 Ag7 Ag8 C25 156.6(11) .
C32 Ag7 Ag8 C25 52.5(10) .
Ag14 Ag7 Ag8 C25 -42.2(5) .
Ag3 Ag7 Ag8 C25 131.3(5) .
Ag4 Ag7 Ag8 C25 142.7(5) .
C25 Ag7 Ag8 C7 -163.7(6) .
C31 Ag7 Ag8 C7 -7.1(11) .
C32 Ag7 Ag8 C7 -111.1(9) .
Ag14 Ag7 Ag8 C7 154.1(3) .
Ag3 Ag7 Ag8 C7 -32.4(3) .
Ag4 Ag7 Ag8 C7 -21.0(3) .
C25 Ag7 Ag8 O20 2.0(7) .
C31 Ag7 Ag8 O20 158.5(12) .
C32 Ag7 Ag8 O20 54.5(10) .
Ag14 Ag7 Ag8 O20 -40.2(6) .
Ag3 Ag7 Ag8 O20 133.2(6) .
Ag4 Ag7 Ag8 O20 144.6(6) .
C25 Ag7 Ag8 O10 91.4(5) .
C31 Ag7 Ag8 O10 -112.0(10) .
C32 Ag7 Ag8 O10 144.0(8) .
Ag14 Ag7 Ag8 O10 49.24(16) .
Ag3 Ag7 Ag8 O10 -137.34(16) .
Ag4 Ag7 Ag8 O10 -125.93(16) .
C25 Ag7 Ag8 Ag9 147.7(5) .
C31 Ag7 Ag8 Ag9 -55.7(10) .
C32 Ag7 Ag8 Ag9 -159.8(8) .
Ag14 Ag7 Ag8 Ag9 105.52(6) .
Ag3 Ag7 Ag8 Ag9 -81.06(7) .
Ag4 Ag7 Ag8 Ag9 -69.64(6) .
C25 Ag7 Ag8 Ag4 -142.7(5) .
C31 Ag7 Ag8 Ag4 13.9(10) .
C32 Ag7 Ag8 Ag4 -90.1(8) .
Ag14 Ag7 Ag8 Ag4 175.16(4) .
Ag3 Ag7 Ag8 Ag4 -11.41(4) .
C25 Ag8 Ag9 O24' -86(4) .
C7 Ag8 Ag9 O24' 133(4) .
O20 Ag8 Ag9 O24' 8(4) .
O10 Ag8 Ag9 O24' -98(4) .
Ag4 Ag8 Ag9 O24' 147(4) .
Ag7 Ag8 Ag9 O24' -155(4) .
C25 Ag8 Ag9 O19 -84.3(10) .
C7 Ag8 Ag9 O19 134.7(5) .
O20 Ag8 Ag9 O19 9.8(4) .
O10 Ag8 Ag9 O19 -96.5(3) .
Ag4 Ag8 Ag9 O19 148.6(3) .
Ag7 Ag8 Ag9 O19 -153.5(3) .
C25 Ag8 Ag9 C7 141.0(10) .
O20 Ag8 Ag9 C7 -124.9(5) .
O10 Ag8 Ag9 C7 128.7(4) .
Ag4 Ag8 Ag9 C7 13.8(4) .
Ag7 Ag8 Ag9 C7 71.7(4) .
C25 Ag8 Ag9 O23 124.8(12) .
C7 Ag8 Ag9 O23 -16.1(9) .
O20 Ag8 Ag9 O23 -141.1(8) .
O10 Ag8 Ag9 O23 112.6(8) .
Ag4 Ag8 Ag9 O23 -2.3(8) .
Ag7 Ag8 Ag9 O23 55.6(8) .
C25 Ag8 Ag9 Ag10 94.1(9) .
C7 Ag8 Ag9 Ag10 -46.9(4) .
O20 Ag8 Ag9 Ag10 -171.8(3) .
O10 Ag8 Ag9 Ag10 81.86(16) .
Ag4 Ag8 Ag9 Ag10 -33.03(4) .
Ag7 Ag8 Ag9 Ag10 24.87(6) .
C25 Ag8 Ag9 Ag15 -46.2(9) .
C7 Ag8 Ag9 Ag15 172.8(4) .
O20 Ag8 Ag9 Ag15 47.9(3) .
O10 Ag8 Ag9 Ag15 -58.46(17) .
Ag4 Ag8 Ag9 Ag15 -173.35(5) .
Ag7 Ag8 Ag9 Ag15 -115.45(7) .
O21 Ag1 Ag10 C7 140.7(6) .
C1 Ag1 Ag10 C7 -49.3(5) .
O27 Ag1 Ag10 C7 55.1(5) .
C19 Ag1 Ag10 C7 176.3(5) .
Ag4 Ag1 Ag10 C7 -34.3(3) .
Ag5 Ag1 Ag10 C7 -138.4(3) .
Ag2 Ag1 Ag10 C7 -104.9(3) .
O21 Ag1 Ag10 C19 -35.6(7) .
C1 Ag1 Ag10 C19 134.4(5) .
O27 Ag1 Ag10 C19 -121.2(5) .
Ag4 Ag1 Ag10 C19 149.4(3) .
Ag5 Ag1 Ag10 C19 45.3(3) .
Ag2 Ag1 Ag10 C19 78.8(4) .
O21 Ag1 Ag10 O2 -63.4(6) .
C1 Ag1 Ag10 O2 106.6(4) .
O27 Ag1 Ag10 O2 -149.1(4) .
C19 Ag1 Ag10 O2 -27.8(4) .
Ag4 Ag1 Ag10 O2 121.6(2) .
Ag5 Ag1 Ag10 O2 17.4(2) .
Ag2 Ag1 Ag10 O2 51.0(3) .
O21 Ag1 Ag10 Ag9 109.3(6) .
C1 Ag1 Ag10 Ag9 -80.7(3) .
O27 Ag1 Ag10 Ag9 23.7(4) .
C19 Ag1 Ag10 Ag9 144.9(4) .
Ag4 Ag1 Ag10 Ag9 -65.63(8) .
Ag5 Ag1 Ag10 Ag9 -169.79(8) .
Ag2 Ag1 Ag10 Ag9 -136.24(7) .
O21 Ag1 Ag10 Ag4 175.0(6) .
C1 Ag1 Ag10 Ag4 -15.0(3) .
O27 Ag1 Ag10 Ag4 89.3(3) .
C19 Ag1 Ag10 Ag4 -149.4(3) .
Ag5 Ag1 Ag10 Ag4 -104.16(4) .
Ag2 Ag1 Ag10 Ag4 -70.61(5) .
O21 Ag1 Ag10 Ag5 -80.9(6) .
C1 Ag1 Ag10 Ag5 89.1(3) .
O27 Ag1 Ag10 Ag5 -166.5(3) .
C19 Ag1 Ag10 Ag5 -45.3(3) .
Ag4 Ag1 Ag10 Ag5 104.16(4) .
Ag2 Ag1 Ag10 Ag5 33.55(5) .
O24' Ag9 Ag10 C7 -131.7(12) .
O19 Ag9 Ag10 C7 53.2(9) .
O23 Ag9 Ag10 C7 -117.6(5) .
Ag8 Ag9 Ag10 C7 48.3(4) .
Ag15 Ag9 Ag10 C7 164.3(4) .
O24' Ag9 Ag10 C19 29.6(12) .
O19 Ag9 Ag10 C19 -145.5(9) .
C7 Ag9 Ag10 C19 161.3(6) .
O23 Ag9 Ag10 C19 43.8(6) .
Ag8 Ag9 Ag10 C19 -150.3(5) .
Ag15 Ag9 Ag10 C19 -34.3(5) .
O24' Ag9 Ag10 O2 84.5(11) .
O19 Ag9 Ag10 O2 -90.6(8) .
C7 Ag9 Ag10 O2 -143.7(4) .
O23 Ag9 Ag10 O2 98.7(4) .
Ag8 Ag9 Ag10 O2 -95.40(15) .
Ag15 Ag9 Ag10 O2 20.60(17) .
O24' Ag9 Ag10 Ag1 -90.9(11) .
O19 Ag9 Ag10 Ag1 94.0(8) .
C7 Ag9 Ag10 Ag1 40.9(4) .
O23 Ag9 Ag10 Ag1 -76.7(4) .
Ag8 Ag9 Ag10 Ag1 89.19(7) .
Ag15 Ag9 Ag10 Ag1 -154.81(7) .
O24' Ag9 Ag10 Ag4 -143.9(11) .
O19 Ag9 Ag10 Ag4 41.0(8) .
C7 Ag9 Ag10 Ag4 -12.1(4) .
O23 Ag9 Ag10 Ag4 -129.7(3) .
Ag8 Ag9 Ag10 Ag4 36.19(4) .
Ag15 Ag9 Ag10 Ag4 152.20(7) .
O24' Ag9 Ag10 Ag5 113.7(11) .
O19 Ag9 Ag10 Ag5 -61.4(8) .
C7 Ag9 Ag10 Ag5 -114.5(4) .
O23 Ag9 Ag10 Ag5 127.9(4) .
Ag8 Ag9 Ag10 Ag5 -66.22(12) .
Ag15 Ag9 Ag10 Ag5 49.79(16) .
C1 Ag4 Ag10 C7 150.1(5) .
O18 Ag4 Ag10 C7 -34.0(7) .
Ag1 Ag4 Ag10 C7 134.3(4) .
Ag3 Ag4 Ag10 C7 -155.5(4) .
Ag8 Ag4 Ag10 C7 -47.7(4) .
Ag7 Ag4 Ag10 C7 -102.8(4) .
C1 Ag4 Ag10 C19 -13.4(5) .
C7 Ag4 Ag10 C19 -163.5(5) .
O18 Ag4 Ag10 C19 162.4(6) .
Ag1 Ag4 Ag10 C19 -29.3(3) .
Ag3 Ag4 Ag10 C19 40.9(3) .
Ag8 Ag4 Ag10 C19 148.8(3) .
Ag7 Ag4 Ag10 C19 93.6(3) .
C1 Ag4 Ag10 O2 -118.9(4) .
C7 Ag4 Ag10 O2 91.0(4) .
O18 Ag4 Ag10 O2 56.9(6) .
Ag1 Ag4 Ag10 O2 -134.8(2) .
Ag3 Ag4 Ag10 O2 -64.6(2) .
Ag8 Ag4 Ag10 O2 43.3(2) .
Ag7 Ag4 Ag10 O2 -11.9(2) .
C1 Ag4 Ag10 Ag1 15.9(3) .
C7 Ag4 Ag10 Ag1 -134.3(4) .
O18 Ag4 Ag10 Ag1 -168.3(6) .
Ag3 Ag4 Ag10 Ag1 70.18(5) .
Ag8 Ag4 Ag10 Ag1 178.06(5) .
Ag7 Ag4 Ag10 Ag1 122.88(4) .
C1 Ag4 Ag10 Ag9 162.4(3) .
C7 Ag4 Ag10 Ag9 12.3(4) .
O18 Ag4 Ag10 Ag9 -21.7(6) .
Ag1 Ag4 Ag10 Ag9 146.56(5) .
Ag3 Ag4 Ag10 Ag9 -143.27(5) .
Ag8 Ag4 Ag10 Ag9 -35.38(4) .
Ag7 Ag4 Ag10 Ag9 -90.56(4) .
C1 Ag4 Ag10 Ag5 -37.8(3) .
C7 Ag4 Ag10 Ag5 172.1(4) .
O18 Ag4 Ag10 Ag5 138.0(6) .
Ag1 Ag4 Ag10 Ag5 -53.67(4) .
Ag3 Ag4 Ag10 Ag5 16.51(5) .
Ag8 Ag4 Ag10 Ag5 124.39(4) .
Ag7 Ag4 Ag10 Ag5 69.21(3) .
C19 Ag5 Ag10 C7 151.5(6) .
C13 Ag5 Ag10 C7 -1.0(10) .
Ag6 Ag5 Ag10 C7 -30.4(4) .
Ag1 Ag5 Ag10 C7 65.5(4) .
Ag11 Ag5 Ag10 C7 -158.6(4) .
Ag2 Ag5 Ag10 C7 37.4(4) .
C13 Ag5 Ag10 C19 -152.4(10) .
Ag6 Ag5 Ag10 C19 178.1(5) .
Ag1 Ag5 Ag10 C19 -86.0(5) .
Ag11 Ag5 Ag10 C19 49.9(5) .
Ag2 Ag5 Ag10 C19 -114.0(5) .
C19 Ag5 Ag10 O2 -83.5(5) .
C13 Ag5 Ag10 O2 124.1(9) .
Ag6 Ag5 Ag10 O2 94.61(15) .
Ag1 Ag5 Ag10 O2 -169.45(15) .
Ag11 Ag5 Ag10 O2 -33.58(15) .
Ag2 Ag5 Ag10 O2 162.48(15) .
C19 Ag5 Ag10 Ag1 86.0(5) .
C13 Ag5 Ag10 Ag1 -66.5(9) .
Ag6 Ag5 Ag10 Ag1 -95.95(5) .
Ag11 Ag5 Ag10 Ag1 135.87(4) .
Ag2 Ag5 Ag10 Ag1 -28.07(4) .
C19 Ag5 Ag10 Ag9 -111.4(5) .
C13 Ag5 Ag10 Ag9 96.1(9) .
Ag6 Ag5 Ag10 Ag9 66.67(14) .
Ag1 Ag5 Ag10 Ag9 162.62(13) .
Ag11 Ag5 Ag10 Ag9 -61.51(13) .
Ag2 Ag5 Ag10 Ag9 134.55(12) .
C19 Ag5 Ag10 Ag4 142.9(5) .
C13 Ag5 Ag10 Ag4 -9.6(9) .
Ag6 Ag5 Ag10 Ag4 -39.02(5) .
Ag1 Ag5 Ag10 Ag4 56.93(4) .
Ag11 Ag5 Ag10 Ag4 -167.20(4) .
Ag2 Ag5 Ag10 Ag4 28.86(4) .
C19 Ag5 Ag11 C43 -123.8(5) .
C13 Ag5 Ag11 C43 26.8(5) .
Ag6 Ag5 Ag11 C43 87.4(3) .
Ag1 Ag5 Ag11 C43 -124.1(3) .
Ag2 Ag5 Ag11 C43 -64.8(4) .
Ag10 Ag5 Ag11 C43 -162.6(3) .
C13 Ag5 Ag11 C19 150.6(6) .
Ag6 Ag5 Ag11 C19 -148.8(4) .
Ag1 Ag5 Ag11 C19 -0.3(4) .
Ag2 Ag5 Ag11 C19 59.0(4) .
Ag10 Ag5 Ag11 C19 -38.8(4) .
C19 Ag5 Ag11 O7 126.8(4) .
C13 Ag5 Ag11 O7 -82.6(4) .
Ag6 Ag5 Ag11 O7 -21.94(16) .
Ag1 Ag5 Ag11 O7 126.57(15) .
Ag2 Ag5 Ag11 O7 -174.2(2) .
Ag10 Ag5 Ag11 O7 88.08(15) .
C19 Ag5 Ag11 C20 -17.6(5) .
C13 Ag5 Ag11 C20 133.0(5) .
Ag6 Ag5 Ag11 C20 -166.3(3) .
Ag1 Ag5 Ag11 C20 -17.8(3) .
Ag2 Ag5 Ag11 C20 41.4(4) .
Ag10 Ag5 Ag11 C20 -56.3(3) .
C19 Ag5 Ag11 Ag16 -160.3(4) .
C13 Ag5 Ag11 Ag16 -9.7(4) .
Ag6 Ag5 Ag11 Ag16 50.96(7) .
Ag1 Ag5 Ag11 Ag16 -160.53(5) .
Ag2 Ag5 Ag11 Ag16 -101.3(2) .
Ag10 Ag5 Ag11 Ag16 160.97(4) .
C19 Ag5 Ag11 Ag20 -141.7(4) .
C13 Ag5 Ag11 Ag20 8.9(4) .
Ag6 Ag5 Ag11 Ag20 69.57(16) .
Ag1 Ag5 Ag11 Ag20 -141.92(12) .
Ag2 Ag5 Ag11 Ag20 -82.7(2) .
Ag10 Ag5 Ag11 Ag20 179.59(13) .
C13 Ag6 Ag12 O25 -121.4(7) .
C31 Ag6 Ag12 O25 61.0(8) .
Ag5 Ag6 Ag12 O25 -172.4(6) .
Ag3 Ag6 Ag12 O25 -139.9(6) .
Ag13 Ag6 Ag12 O25 53.0(6) .
Ag2 Ag6 Ag12 O25 -121.0(6) .
C31 Ag6 Ag12 C13 -177.6(7) .
Ag5 Ag6 Ag12 C13 -51.0(5) .
Ag3 Ag6 Ag12 C13 -18.5(5) .
Ag13 Ag6 Ag12 C13 174.4(5) .
Ag2 Ag6 Ag12 C13 0.4(5) .
C13 Ag6 Ag12 O25' -132.8(9) .
C31 Ag6 Ag12 O25' 49.6(9) .
Ag5 Ag6 Ag12 O25' 176.2(8) .
Ag3 Ag6 Ag12 O25' -151.3(8) .
Ag13 Ag6 Ag12 O25' 41.6(8) .
Ag2 Ag6 Ag12 O25' -132.4(8) .
C13 Ag6 Ag12 C14 -16.9(6) .
C31 Ag6 Ag12 C14 165.5(6) .
Ag5 Ag6 Ag12 C14 -67.9(4) .
Ag3 Ag6 Ag12 C14 -35.4(4) .
Ag13 Ag6 Ag12 C14 157.5(4) .
Ag2 Ag6 Ag12 C14 -16.5(4) .
C13 Ag6 Ag12 Ag16 85.2(5) .
C31 Ag6 Ag12 Ag16 -92.4(5) .
Ag5 Ag6 Ag12 Ag16 34.22(6) .
Ag3 Ag6 Ag12 Ag16 66.7(2) .
Ag13 Ag6 Ag12 Ag16 -100.40(6) .
Ag2 Ag6 Ag12 Ag16 85.59(7) .
C13 Ag6 Ag12 Ag17 -174.3(5) .
C31 Ag6 Ag12 Ag17 8.1(5) .
Ag5 Ag6 Ag12 Ag17 134.71(6) .
Ag3 Ag6 Ag12 Ag17 167.22(17) .
Ag13 Ag6 Ag12 Ag17 0.09(6) .
Ag2 Ag6 Ag12 Ag17 -173.93(5) .
C13 Ag6 Ag13 C55 -7.7(15) .
C31 Ag6 Ag13 C55 173.2(14) .
Ag5 Ag6 Ag13 C55 -73.7(14) .
Ag3 Ag6 Ag13 C55 169.7(14) .
Ag12 Ag6 Ag13 C55 -13.8(14) .
Ag2 Ag6 Ag13 C55 139.7(14) .
C13 Ag6 Ag13 C31 179.1(7) .
Ag5 Ag6 Ag13 C31 113.1(4) .
Ag3 Ag6 Ag13 C31 -3.5(4) .
Ag12 Ag6 Ag13 C31 173.0(4) .
Ag2 Ag6 Ag13 C31 -33.5(5) .
C13 Ag6 Ag13 O26 -67.7(10) .
C31 Ag6 Ag13 O26 113.2(10) .
Ag5 Ag6 Ag13 O26 -133.7(9) .
Ag3 Ag6 Ag13 O26 109.8(9) .
Ag12 Ag6 Ag13 O26 -73.7(9) .
Ag2 Ag6 Ag13 O26 79.7(9) .
C13 Ag6 Ag13 O14 46.9(5) .
C31 Ag6 Ag13 O14 -132.2(5) .
Ag5 Ag6 Ag13 O14 -19.14(19) .
Ag3 Ag6 Ag13 O14 -135.66(19) .
Ag12 Ag6 Ag13 O14 40.82(18) .
Ag2 Ag6 Ag13 O14 -165.7(3) .
C13 Ag6 Ag13 C32 -171.7(6) .
C31 Ag6 Ag13 C32 9.2(5) .
Ag5 Ag6 Ag13 C32 122.3(3) .
Ag3 Ag6 Ag13 C32 5.8(3) .
Ag12 Ag6 Ag13 C32 -177.7(3) .
Ag2 Ag6 Ag13 C32 -24.3(4) .
C13 Ag6 Ag13 Ag19 98.5(5) .
C31 Ag6 Ag13 Ag19 -80.6(4) .
Ag5 Ag6 Ag13 Ag19 32.46(10) .
Ag3 Ag6 Ag13 Ag19 -84.06(8) .
Ag12 Ag6 Ag13 Ag19 92.42(7) .
Ag2 Ag6 Ag13 Ag19 -114.1(2) .
C13 Ag6 Ag13 Ag18 3.5(5) .
C31 Ag6 Ag13 Ag18 -175.6(4) .
Ag5 Ag6 Ag13 Ag18 -62.50(8) .
Ag3 Ag6 Ag13 Ag18 -179.02(5) .
Ag12 Ag6 Ag13 Ag18 -2.54(6) .
Ag2 Ag6 Ag13 Ag18 150.9(2) .
C25 Ag7 Ag14 C49 134.3(6) .
C31 Ag7 Ag14 C49 -12.7(5) .
C32 Ag7 Ag14 C49 12.4(5) .
Ag3 Ag7 Ag14 C49 25.8(5) .
Ag8 Ag7 Ag14 C49 173.6(4) .
Ag4 Ag7 Ag14 C49 179.3(4) .
C31 Ag7 Ag14 C25 -147.0(5) .
C32 Ag7 Ag14 C25 -121.9(5) .
Ag3 Ag7 Ag14 C25 -108.6(5) .
Ag8 Ag7 Ag14 C25 39.3(4) .
Ag4 Ag7 Ag14 C25 45.0(4) .
C25 Ag7 Ag14 C26 12.4(5) .
C31 Ag7 Ag14 C26 -134.6(5) .
C32 Ag7 Ag14 C26 -109.6(5) .
Ag3 Ag7 Ag14 C26 -96.2(4) .
Ag8 Ag7 Ag14 C26 51.6(4) .
Ag4 Ag7 Ag14 C26 57.4(4) .
C25 Ag7 Ag14 Ag19 163.1(4) .
C31 Ag7 Ag14 Ag19 16.0(3) .
C32 Ag7 Ag14 Ag19 41.1(3) .
Ag3 Ag7 Ag14 Ag19 54.5(2) .
Ag8 Ag7 Ag14 Ag19 -157.69(4) .
Ag4 Ag7 Ag14 Ag19 -151.94(5) .
C25 Ag7 Ag14 Ag20 -164.8(5) 3_666
C31 Ag7 Ag14 Ag20 48.2(4) 3_666
C32 Ag7 Ag14 Ag20 73.3(4) 3_666
Ag3 Ag7 Ag14 Ag20 86.7(3) 3_666
Ag8 Ag7 Ag14 Ag20 -125.51(18) 3_666
Ag4 Ag7 Ag14 Ag20 -119.76(18) 3_666
O24' Ag9 Ag15 C61 -88(2) .
O19 Ag9 Ag15 C61 159.6(18) .
C7 Ag9 Ag15 C61 127(2) .
O23 Ag9 Ag15 C61 -72.4(18) .
Ag10 Ag9 Ag15 C61 4.2(17) .
Ag8 Ag9 Ag15 C61 103.4(17) .
O24' Ag9 Ag15 O19 112.7(13) .
C7 Ag9 Ag15 O19 -32.7(13) .
O23 Ag9 Ag15 O19 128.0(5) .
Ag10 Ag9 Ag15 O19 -155.4(4) .
Ag8 Ag9 Ag15 O19 -56.2(4) .
O24' Ag9 Ag15 O24 -7.7(14) .
O19 Ag9 Ag15 O24 -120.4(6) .
C7 Ag9 Ag15 O24 -153.0(13) .
O23 Ag9 Ag15 O24 7.6(6) .
Ag10 Ag9 Ag15 O24 84.2(5) .
Ag8 Ag9 Ag15 O24 -176.6(5) .
O24' Ag9 Ag15 O4 -128.4(12) .
O19 Ag9 Ag15 O4 118.9(4) .
C7 Ag9 Ag15 O4 86.3(13) .
O23 Ag9 Ag15 O4 -113.1(4) .
Ag10 Ag9 Ag15 O4 -36.5(2) .
Ag8 Ag9 Ag15 O4 62.7(2) .
O19 Ag9 Ag15 O24' -112.7(13) .
C7 Ag9 Ag15 O24' -145.3(18) .
O23 Ag9 Ag15 O24' 15.4(13) .
Ag10 Ag9 Ag15 O24' 91.9(12) .
Ag8 Ag9 Ag15 O24' -168.9(12) .
O24' Ag9 Ag15 C62 32.1(16) .
O19 Ag9 Ag15 C62 -80.6(11) .
C7 Ag9 Ag15 C62 -113.3(16) .
O23 Ag9 Ag15 C62 47.4(11) .
Ag10 Ag9 Ag15 C62 124.0(10) .
Ag8 Ag9 Ag15 C62 -136.8(10) .
O24' Ag9 Ag15 Ag17 -158.3(12) 3_666
O19 Ag9 Ag15 Ag17 89.0(4) 3_666
C7 Ag9 Ag15 Ag17 56.3(13) 3_666
O23 Ag9 Ag15 Ag17 -143.0(4) 3_666
Ag10 Ag9 Ag15 Ag17 -66.40(12) 3_666
Ag8 Ag9 Ag15 Ag17 32.80(10) 3_666
O24' Ag9 Ag15 Ag18 -85.5(12) 3_666
O19 Ag9 Ag15 Ag18 161.9(4) 3_666
C7 Ag9 Ag15 Ag18 129.2(13) 3_666
O23 Ag9 Ag15 Ag18 -70.1(4) 3_666
Ag10 Ag9 Ag15 Ag18 6.47(11) 3_666
Ag8 Ag9 Ag15 Ag18 105.67(7) 3_666
O25 Ag12 Ag16 C37 31.8(10) .
C13 Ag12 Ag16 C37 -138.3(5) .
O25' Ag12 Ag16 C37 69.5(14) .
C14 Ag12 Ag16 C37 -108.8(6) .
Ag6 Ag12 Ag16 C37 172.3(4) .
Ag17 Ag12 Ag16 C37 46.3(4) .
C37 Ag12 Ag16 C43 139.8(6) .
O25 Ag12 Ag16 C43 171.6(10) .
C13 Ag12 Ag16 C43 1.5(5) .
O25' Ag12 Ag16 C43 -150.7(14) .
C14 Ag12 Ag16 C43 31.0(6) .
Ag6 Ag12 Ag16 C43 -47.9(4) .
Ag17 Ag12 Ag16 C43 -173.9(4) .
C37 Ag12 Ag16 Ag11 171.4(4) .
O25 Ag12 Ag16 Ag11 -156.7(9) .
C13 Ag12 Ag16 Ag11 33.2(3) .
O25' Ag12 Ag16 Ag11 -119.1(14) .
C14 Ag12 Ag16 Ag11 62.7(4) .
Ag6 Ag12 Ag16 Ag11 -16.24(7) .
Ag17 Ag12 Ag16 Ag11 -142.24(4) .
C43 Ag11 Ag16 C37 -136.0(7) .
C19 Ag11 Ag16 C37 -18.8(7) .
O7 Ag11 Ag16 C37 89.4(6) .
C20 Ag11 Ag16 C37 -57.7(7) .
Ag5 Ag11 Ag16 C37 -0.3(6) .
Ag20 Ag11 Ag16 C37 -174.6(6) .
C19 Ag11 Ag16 C43 117.2(5) .
O7 Ag11 Ag16 C43 -134.7(4) .
C20 Ag11 Ag16 C43 78.2(6) .
Ag5 Ag11 Ag16 C43 135.7(4) .
Ag20 Ag11 Ag16 C43 -38.6(4) .
C43 Ag11 Ag16 Ag12 -147.5(4) .
C19 Ag11 Ag16 Ag12 -30.3(4) .
O7 Ag11 Ag16 Ag12 77.82(15) .
C20 Ag11 Ag16 Ag12 -69.3(4) .
Ag5 Ag11 Ag16 Ag12 -11.81(4) .
Ag20 Ag11 Ag16 Ag12 173.85(4) .
C37 Ag12 Ag17 C61 -148.5(7) 3_666
O25 Ag12 Ag17 C61 -27.5(9) 3_666
O25' Ag12 Ag17 C61 -2.9(9) 3_666
C14 Ag12 Ag17 C61 -85.9(9) 3_666
Ag16 Ag12 Ag17 C61 163.8(5) 3_666
Ag6 Ag12 Ag17 C61 34.9(5) 3_666
O25 Ag12 Ag17 C37 121.0(9) .
O25' Ag12 Ag17 C37 145.6(9) .
C14 Ag12 Ag17 C37 62.6(9) .
Ag16 Ag12 Ag17 C37 -47.7(5) .
Ag6 Ag12 Ag17 C37 -176.6(5) .
C37 Ag12 Ag17 C38 -22.3(6) .
O25 Ag12 Ag17 C38 98.7(8) .
O25' Ag12 Ag17 C38 123.3(9) .
C14 Ag12 Ag17 C38 40.3(8) .
Ag16 Ag12 Ag17 C38 -70.0(4) .
Ag6 Ag12 Ag17 C38 161.1(4) .
C37 Ag12 Ag17 Ag18 178.9(5) .
O25 Ag12 Ag17 Ag18 -60.1(7) .
